data_4108387
loop_
_publ_author_name
'Takeshi Akasaka'
'Takayoshi Kono'
'Yuji Takematsu'
'Hidefumi Nikawa'
'Tsukasa Nakahodo'
'Takatsugu Wakahara'
'Midori O. Ishitsuka'
'Takahiro Tsuchiya'
'Yutaka Maeda'
'Michael T. H. Liu'
'Kenji Yoza'
'Tatsuhisa Kato'
'Kazunori Yamamoto'
'Naomi Mizorogi'
'Zdenek Slanina'
'Shigeru Nagase'

_publ_contact_author_address
;Aspect of Creation of New Materials
Center for Tsukuba Advanced Research Alliance
University of Tsukuba
Tsukuba, Ibaraki 305-8577, Japan
;
_publ_contact_author_email akasaka@tara.tsukuba.ac.jp
_publ_contact_author_fax +81-298-53-6409
_publ_contact_author_name 'Takeshi AKASAKA'
_publ_contact_author_phone +81-298-53-6409
_publ_section_title
;
 Does Gd@C82 Have an Anomalous Endohedral Structure? Synthesis and Single
 Crystal X-ray Structure of the Carbene Adduct
;
_journal_name_full 'Journal of the American Chemical Society'
_journal_page_first 12840
_journal_page_last 12841
_journal_paper_doi 10.1021/ja802156n
_journal_volume 130
_journal_year 2008
_chemical_formula_moiety 'Gd C92 H14, 0.5(C6 H3 Cl3), 1.5(C S2)'
_chemical_formula_sum 'C96.5 H15.5 Cl1.5 Gd S3'
_chemical_formula_weight 1481.19
_chemical_name_common Gd@C82Ad
_chemical_name_systematic Gd@C82Ad
_space_group_IT_number 14
_symmetry_cell_setting monoclinic
_symmetry_Int_Tables_number 14
_symmetry_space_group_name_Hall '-P 2yn'
_symmetry_space_group_name_H-M 'P 1 21/n 1'
_atom_sites_solution_hydrogens geom
_atom_sites_solution_primary direct
_atom_sites_solution_secondary difmap
_audit_creation_method SHELXL-97
_cell_angle_alpha 90.00
_cell_angle_beta 101.145(4)
_cell_angle_gamma 90.00
_cell_formula_units_Z 4
_cell_length_a 11.410(4)
_cell_length_b 22.139(8)
_cell_length_c 21.097(8)
_cell_measurement_reflns_used 7860
_cell_measurement_temperature 293
_cell_measurement_theta_max 24.56
_cell_measurement_theta_min 2.23
_cell_volume 5229(3)
_computing_cell_refinement 'Bruker SMART'
_computing_data_collection 'Bruker SMART'
_computing_data_reduction 'Bruker SAINT'
_computing_molecular_graphics 'Bruker SHELXTL'
_computing_publication_material 'Bruker SHELXTL'
_computing_structure_refinement 'SHELXL-97 (Sheldrick, 1997)'
_computing_structure_solution 'SHELXS-97 (Sheldrick, 1990)'
_diffrn_ambient_temperature 293
_diffrn_detector_area_resol_mean 8.366
_diffrn_measured_fraction_theta_full 0.986
_diffrn_measured_fraction_theta_max 0.986
_diffrn_measurement_device_type 'CCD area detector'
_diffrn_measurement_method 'phi and omega scans'
_diffrn_radiation_monochromator graphite
_diffrn_radiation_probe x-ray
_diffrn_radiation_type MoK\a
_diffrn_radiation_wavelength 0.71073
_diffrn_reflns_av_R_equivalents 0.0416
_diffrn_reflns_av_sigmaI/netI 0.0338
_diffrn_reflns_limit_h_max 14
_diffrn_reflns_limit_h_min -14
_diffrn_reflns_limit_k_max 28
_diffrn_reflns_limit_k_min -28
_diffrn_reflns_limit_l_max 26
_diffrn_reflns_limit_l_min -27
_diffrn_reflns_number 57603
_diffrn_reflns_theta_full 27.44
_diffrn_reflns_theta_max 27.44
_diffrn_reflns_theta_min 1.35
_diffrn_source 'rotating-anode X-ray tube'
_diffrn_source_type 'APEXII ULTRA'
_exptl_absorpt_coefficient_mu 1.532
_exptl_absorpt_correction_T_max 0.8744
_exptl_absorpt_correction_T_min 0.7595
_exptl_absorpt_correction_type empirical
_exptl_absorpt_process_details
;
SADABS Sheldrick 1996 
;
_exptl_crystal_colour Black
_exptl_crystal_density_diffrn 1.882
_exptl_crystal_description Block
_exptl_crystal_F_000 2928
_exptl_crystal_size_max 0.19
_exptl_crystal_size_mid 0.15
_exptl_crystal_size_min 0.09
_refine_diff_density_max 1.865
_refine_diff_density_min -0.851
_refine_diff_density_rms 0.163
_refine_ls_extinction_method none
_refine_ls_goodness_of_fit_ref 1.035
_refine_ls_hydrogen_treatment constr
_refine_ls_matrix_type full
_refine_ls_number_parameters 983
_refine_ls_number_reflns 11795
_refine_ls_number_restraints 1577
_refine_ls_restrained_S_all 1.023
_refine_ls_R_factor_all 0.0979
_refine_ls_R_factor_gt 0.0805
_refine_ls_shift/su_max 0.002
_refine_ls_shift/su_mean 0.000
_refine_ls_structure_factor_coef Fsqd
_refine_ls_weighting_details 'calc w=1/[\s^2^(Fo^2^)+(0.1151P)^2^+42.0653P] where P=(Fo^2^+2Fc^2^)/3'
_refine_ls_weighting_scheme calc
_refine_ls_wR_factor_gt 0.2124
_refine_ls_wR_factor_ref 0.2273
_reflns_number_gt 9328
_reflns_number_total 11795
_reflns_threshold_expression >2sigma(I)
_cod_data_source_file ja802156n_si_004.cif
_cod_data_source_block gd@c82ad_293k_060823
_cod_original_sg_symbol_H-M 'P 21/n'
_cod_original_formula_sum 'C96.50 H15.50 Cl1.50 Gd S3'
_cod_database_code 4108387

loop_
_symmetry_equiv_pos_as_xyz
'x, y, z'
'-x+1/2, y+1/2, -z+1/2'
'-x, -y, -z'
'x-1/2, -y-1/2, z-1/2'

loop_
_atom_site_label
_atom_site_type_symbol
_atom_site_fract_x
_atom_site_fract_y
_atom_site_fract_z
_atom_site_U_iso_or_equiv
_atom_site_adp_type
_atom_site_occupancy
_atom_site_symmetry_multiplicity
_atom_site_calc_flag
_atom_site_refinement_flags
_atom_site_disorder_assembly
_atom_site_disorder_group
Gd1 Gd 0.57674(3) 0.907498(15) 0.318568(16) 0.03555(13) Uani 1 1 d . A 1
C1 C 0.4231(7) 0.8039(5) 0.3862(6) 0.0521(7) Uani 0.707(4) 1 d PD B 2
C2 C 0.3819(11) 0.8109(6) 0.4512(6) 0.0521(7) Uani 0.707(4) 1 d P B 2
H11 H 0.4098 0.8500 0.4702 0.063 Uiso 0.707(4) 1 calc PR B 2
C3 C 0.3797(11) 0.7438(6) 0.3582(6) 0.0521(7) Uani 0.707(4) 1 d P B 2
H12 H 0.4054 0.7391 0.3168 0.063 Uiso 0.707(4) 1 calc PR B 2
C4 C 0.2445(11) 0.7409(6) 0.3459(6) 0.0521(7) Uani 0.707(4) 1 d P B 2
H17 H 0.2174 0.7025 0.3261 0.063 Uiso 0.707(4) 1 calc PR B 2
H18 H 0.2110 0.7730 0.3167 0.063 Uiso 0.707(4) 1 calc PR B 2
C5 C 0.4350(12) 0.6940(6) 0.4025(6) 0.0521(7) Uani 0.707(4) 1 d P B 2
H19 H 0.5214 0.6965 0.4091 0.063 Uiso 0.707(4) 1 calc PR B 2
H20 H 0.4105 0.6551 0.3833 0.063 Uiso 0.707(4) 1 calc PR B 2
C6 C 0.2471(13) 0.8090(6) 0.4413(7) 0.0521(7) Uani 0.707(4) 1 d P B 2
H21 H 0.2129 0.8417 0.4132 0.063 Uiso 0.707(4) 1 calc PR B 2
H22 H 0.2221 0.8136 0.4824 0.063 Uiso 0.707(4) 1 calc PR B 2
C7 C 0.4397(14) 0.7601(8) 0.4967(9) 0.0521(7) Uani 0.707(4) 1 d P B 2
H23 H 0.5258 0.7616 0.5011 0.063 Uiso 0.707(4) 1 calc PR B 2
H24 H 0.4203 0.7655 0.5391 0.063 Uiso 0.707(4) 1 calc PR B 2
C8 C 0.2032(11) 0.7477(6) 0.4106(6) 0.0521(7) Uani 0.707(4) 1 d P B 2
H13 H 0.1158 0.7461 0.4033 0.063 Uiso 0.707(4) 1 calc PR B 2
C9 C 0.3934(11) 0.7003(6) 0.4692(6) 0.0521(7) Uani 0.707(4) 1 d P B 2
H14 H 0.4268 0.6675 0.4983 0.063 Uiso 0.707(4) 1 calc PR B 2
C10 C 0.2546(11) 0.6983(6) 0.4566(8) 0.0521(7) Uani 0.707(4) 1 d P B 2
H7 H 0.2269 0.6594 0.4385 0.063 Uiso 0.707(4) 1 calc PR B 2
H8 H 0.2274 0.7032 0.4971 0.063 Uiso 0.707(4) 1 calc PR B 2
C1A C 0.3910(10) 0.8562(4) 0.3420(5) 0.0521(7) Uani 0.707(4) 1 d PD B 2
C2A C 0.5515(9) 0.8176(5) 0.3884(5) 0.0521(7) Uani 0.707(4) 1 d PD B 2
C3A C 0.3943(16) 0.9198(5) 0.3674(7) 0.0521(7) Uani 0.632(4) 1 d PD B 2
C4A C 0.4819(18) 0.9519(7) 0.4178(14) 0.0521(7) Uani 0.338(3) 1 d PD B 2
C5A C 0.5903(14) 0.9200(7) 0.4480(16) 0.0521(7) Uani 0.338(3) 1 d PD B 2
C6A C 0.6244(13) 0.8610(10) 0.4288(16) 0.0521(7) Uani 0.338(3) 1 d PD B 2
C7A C 0.5975(13) 0.7975(11) 0.3254(7) 0.0521(7) Uani 0.338(3) 1 d PD B 2
C8A C 0.5449(12) 0.8008(10) 0.2572(7) 0.0521(7) Uani 0.338(3) 1 d PD B 2
C9A C 0.4394(17) 0.8349(9) 0.2282(9) 0.0521(7) Uani 0.338(3) 1 d PD B 2
C10A C 0.367(2) 0.8667(9) 0.2732(8) 0.0521(7) Uani 0.338(3) 1 d PD B 2
C11A C 0.328(2) 0.9208(7) 0.2590(9) 0.0521(7) Uani 0.338(3) 1 d PD B 2
C12A C 0.3374(10) 0.9593(4) 0.3124(4) 0.0521(7) Uani 0.707(4) 1 d PD B 2
C13A C 0.352(2) 1.0212(7) 0.3114(8) 0.0521(7) Uani 0.338(3) 1 d PD B 2
C14A C 0.4282(16) 1.0504(7) 0.3647(9) 0.0521(7) Uani 0.338(3) 1 d PD B 2
C15A C 0.4948(13) 1.0163(8) 0.4168(10) 0.0521(7) Uani 0.338(3) 1 d PD B 2
C16A C 0.6052(10) 1.0488(6) 0.4395(10) 0.0521(7) Uani 0.338(3) 1 d PD B 2
C17A C 0.7081(12) 1.0168(5) 0.4604(9) 0.0521(7) Uani 0.338(3) 1 d PD B 2
C18A C 0.7033(13) 0.9505(7) 0.4660(11) 0.0521(7) Uani 0.338(3) 1 d PD B 2
C19A C 0.7973(14) 0.9146(8) 0.4535(15) 0.0521(7) Uani 0.338(3) 1 d PD B 2
C20A C 0.7451(8) 0.8587(4) 0.4259(6) 0.0521(7) Uani 0.707(4) 1 d PD B 2
C21A C 0.7991(15) 0.8246(10) 0.3781(9) 0.0521(7) Uani 0.338(3) 1 d PD B 2
C22A C 0.7270(13) 0.7995(11) 0.3314(8) 0.0521(7) Uani 0.338(3) 1 d PD B 2
C23A C 0.7517(12) 0.7979(11) 0.2656(7) 0.0521(7) Uani 0.338(3) 1 d PD B 2
C24A C 0.6430(14) 0.8021(12) 0.2197(8) 0.0521(7) Uani 0.338(3) 1 d PD B 2
C25A C 0.6300(12) 0.8303(7) 0.1594(8) 0.0521(7) Uani 0.338(3) 1 d PD B 2
C26A C 0.5343(11) 0.8542(7) 0.1361(8) 0.0521(7) Uani 0.338(3) 1 d PD B 2
C27A C 0.4331(17) 0.8626(10) 0.1711(11) 0.0521(7) Uani 0.338(3) 1 d PD B 2
C28A C 0.3715(16) 0.9179(7) 0.1526(9) 0.0521(7) Uani 0.338(3) 1 d PD B 2
C29A C 0.323(2) 0.9509(7) 0.1970(9) 0.0521(7) Uani 0.338(3) 1 d PD B 2
C30A C 0.324(2) 1.0156(7) 0.1941(8) 0.0521(7) Uani 0.338(3) 1 d PD B 2
C31A C 0.3370(18) 1.0506(8) 0.2522(8) 0.0521(7) Uani 0.338(3) 1 d PD B 2
C32A C 0.4054(17) 1.1033(9) 0.2410(8) 0.0521(7) Uani 0.338(3) 1 d PD B 2
C33A C 0.4901(16) 1.1291(10) 0.2940(8) 0.0521(7) Uani 0.338(3) 1 d PD B 2
C34A C 0.4974(14) 1.1044(9) 0.3543(9) 0.0521(7) Uani 0.338(3) 1 d PD B 2
C35A C 0.6074(10) 1.1027(6) 0.4018(7) 0.0521(7) Uani 0.338(3) 1 d PD B 2
C36A C 0.7163(12) 1.1239(7) 0.3880(8) 0.0521(7) Uani 0.338(3) 1 d PD B 2
C37A C 0.8173(13) 1.0975(7) 0.4119(10) 0.0521(7) Uani 0.338(3) 1 d PD B 2
C38A C 0.8145(13) 1.0418(7) 0.4505(9) 0.0521(7) Uani 0.338(3) 1 d PD B 2
C39A C 0.9121(15) 1.0014(7) 0.4411(11) 0.0521(7) Uani 0.338(3) 1 d PD B 2
C40A C 0.9075(17) 0.9433(8) 0.4401(11) 0.0521(7) Uani 0.338(3) 1 d PD B 2
C41A C 0.9670(17) 0.9028(7) 0.3997(9) 0.0521(7) Uani 0.338(3) 1 d PD B 2
C42A C 0.9144(18) 0.8483(9) 0.3685(9) 0.0521(7) Uani 0.338(3) 1 d PD B 2
C43A C 0.9451(16) 0.8451(9) 0.3052(8) 0.0521(7) Uani 0.338(3) 1 d PD B 2
C44A C 0.8550(17) 0.8210(11) 0.2492(8) 0.0521(7) Uani 0.338(3) 1 d PD B 2
C45A C 0.8611(14) 0.8515(9) 0.1910(10) 0.0521(7) Uani 0.338(3) 1 d PD B 2
C46A C 0.7426(11) 0.8524(7) 0.1405(9) 0.0521(7) Uani 0.338(3) 1 d PD B 2
C47A C 0.7352(10) 0.9018(7) 0.0994(10) 0.0521(7) Uani 0.338(3) 1 d PD B 2
C48A C 0.6192(12) 0.9293(6) 0.0783(8) 0.0521(7) Uani 0.338(3) 1 d PD B 2
C49A C 0.5289(13) 0.9088(7) 0.0945(10) 0.0521(7) Uani 0.338(3) 1 d PD B 2
C50A C 0.4326(17) 0.9484(7) 0.1057(11) 0.0521(7) Uani 0.338(3) 1 d PD B 2
C51A C 0.4376(15) 1.0077(7) 0.1049(11) 0.0521(7) Uani 0.338(3) 1 d PD B 2
C52A C 0.3776(19) 1.0462(8) 0.1479(9) 0.0521(7) Uani 0.338(3) 1 d PD B 2
C53A C 0.4285(16) 1.1006(9) 0.1756(9) 0.0521(7) Uani 0.338(3) 1 d PD B 2
C54A C 0.5239(14) 1.1230(9) 0.1583(9) 0.0521(7) Uani 0.338(3) 1 d PD B 2
C55A C 0.6107(13) 1.1553(10) 0.2057(8) 0.0521(7) Uani 0.338(3) 1 d PD B 2
C56A C 0.5949(15) 1.1564(11) 0.2716(8) 0.0521(7) Uani 0.338(3) 1 d PD B 2
C57A C 0.7252(14) 1.1555(12) 0.3214(9) 0.0521(7) Uani 0.338(3) 1 d PD B 2
C58A C 0.8184(14) 1.1504(11) 0.2966(7) 0.0521(7) Uani 0.338(3) 1 d PD B 2
C59A C 0.9239(15) 1.1154(8) 0.3313(8) 0.0521(7) Uani 0.338(3) 1 d PD B 2
C60A C 0.9235(16) 1.0885(9) 0.3801(10) 0.0521(7) Uani 0.338(3) 1 d PD B 2
C61A C 0.9836(17) 1.0318(8) 0.3998(10) 0.0521(7) Uani 0.338(3) 1 d PD B 2
C62A C 1.037(2) 0.9969(7) 0.3546(9) 0.0521(7) Uani 0.338(3) 1 d PD B 2
C63A C 1.033(2) 0.9323(8) 0.3571(9) 0.0521(7) Uani 0.338(3) 1 d PD B 2
C64A C 1.019(2) 0.8977(8) 0.2980(8) 0.0521(7) Uani 0.338(3) 1 d PD B 2
C65A C 1.019(2) 0.9253(7) 0.2427(8) 0.0521(7) Uani 0.338(3) 1 d PD B 2
C66A C 0.9410(18) 0.8998(8) 0.1855(9) 0.0521(7) Uani 0.338(3) 1 d PD B 2
C67A C 0.9038(16) 0.9516(7) 0.1401(9) 0.0521(7) Uani 0.338(3) 1 d PD B 2
C68A C 0.8222(13) 0.9532(7) 0.1036(10) 0.0521(7) Uani 0.338(3) 1 d PD B 2
C69A C 0.7572(13) 1.0115(7) 0.0873(11) 0.0521(7) Uani 0.338(3) 1 d PD B 2
C70A C 0.6313(13) 0.9956(6) 0.0720(12) 0.0521(7) Uani 0.338(3) 1 d PD B 2
C71A C 0.5447(16) 1.0352(8) 0.0847(12) 0.0521(7) Uani 0.338(3) 1 d PD B 2
C72A C 0.5830(14) 1.0931(12) 0.1101(14) 0.0521(7) Uani 0.338(3) 1 d PD B 2
C73A C 0.7096(13) 1.1079(8) 0.1294(10) 0.0521(7) Uani 0.338(3) 1 d PD B 2
C74A C 0.7287(13) 1.1456(11) 0.1860(9) 0.0521(7) Uani 0.338(3) 1 d PD B 2
C75A C 0.8232(14) 1.1436(9) 0.2279(8) 0.0521(7) Uani 0.338(3) 1 d PD B 2
C76A C 0.9244(16) 1.1027(9) 0.2205(8) 0.0521(7) Uani 0.338(3) 1 d PD B 2
C77A C 0.9855(19) 1.0832(9) 0.2820(8) 0.0521(7) Uani 0.338(3) 1 d PD B 2
C78A C 1.041(2) 1.0256(8) 0.2960(8) 0.0521(7) Uani 0.338(3) 1 d PD B 2
C79A C 1.029(3) 0.9919(7) 0.2369(9) 0.0521(7) Uani 0.338(3) 1 d PD B 2
C80A C 0.9648(18) 1.0080(7) 0.1717(8) 0.0521(7) Uani 0.338(3) 1 d PD B 2
C81A C 0.9078(16) 1.0624(8) 0.1654(11) 0.0521(7) Uani 0.338(3) 1 d PD B 2
C82A C 0.7954(16) 1.0653(9) 0.1192(11) 0.0521(7) Uani 0.338(3) 1 d PD B 2
C3B C 0.6168(13) 0.8666(10) 0.4305(16) 0.0585(10) Uani 0.368(4) 1 d PD B 3
C4B C 0.5810(15) 0.9291(8) 0.4450(16) 0.0585(10) Uani 0.368(4) 1 d PD B 3
C5B C 0.465(2) 0.9505(7) 0.4103(13) 0.0585(10) Uani 0.368(4) 1 d PD B 3
C6B C 0.384(3) 0.9183(7) 0.3606(10) 0.0585(10) Uani 0.368(4) 1 d PD B 3
C7B C 0.4009(18) 0.8447(8) 0.2690(7) 0.0585(10) Uani 0.368(4) 1 d PD B 3
C8B C 0.4936(15) 0.8129(10) 0.2444(8) 0.0585(10) Uani 0.368(4) 1 d PD B 3
C9B C 0.6104(15) 0.7927(11) 0.2778(8) 0.0585(10) Uani 0.368(4) 1 d PD B 3
C10B C 0.6392(16) 0.7980(15) 0.3520(9) 0.0585(10) Uani 0.368(4) 1 d PD B 3
C11B C 0.7461(17) 0.8163(10) 0.3769(10) 0.0585(10) Uani 0.368(4) 1 d PD B 3
C13B C 0.8305(15) 0.9030(8) 0.4437(11) 0.0585(10) Uani 0.368(4) 1 d PD B 3
C14B C 0.7945(13) 0.9610(7) 0.4635(11) 0.0585(10) Uani 0.368(4) 1 d PD B 3
C15B C 0.6722(14) 0.9737(7) 0.4639(11) 0.0585(10) Uani 0.368(4) 1 d PD B 3
C16B C 0.6507(11) 1.0373(6) 0.4500(9) 0.0585(10) Uani 0.368(4) 1 d PD B 3
C17B C 0.5442(11) 1.0576(7) 0.4150(9) 0.0585(10) Uani 0.368(4) 1 d PD B 3
C18B C 0.4473(16) 1.0135(7) 0.3947(9) 0.0585(10) Uani 0.368(4) 1 d PD B 3
C19B C 0.368(2) 1.0198(6) 0.3356(8) 0.0585(10) Uani 0.368(4) 1 d PD B 3
C21B C 0.315(2) 0.9439(8) 0.2424(8) 0.0585(10) Uani 0.368(4) 1 d PD B 3
C22B C 0.352(2) 0.8930(8) 0.2247(9) 0.0585(10) Uani 0.368(4) 1 d PD B 3
C23B C 0.4037(18) 0.8844(8) 0.1669(9) 0.0585(10) Uani 0.368(4) 1 d PD B 3
C24B C 0.4908(15) 0.8377(10) 0.1785(9) 0.0585(10) Uani 0.368(4) 1 d PD B 3
C25B C 0.5904(11) 0.8383(8) 0.1488(8) 0.0585(10) Uani 0.368(4) 1 d PD B 3
C26B C 0.6828(12) 0.8144(8) 0.1771(8) 0.0585(10) Uani 0.368(4) 1 d PD B 3
C27B C 0.7010(13) 0.7932(11) 0.2457(7) 0.0585(10) Uani 0.368(4) 1 d PD B 3
C28B C 0.8208(15) 0.8053(11) 0.2780(8) 0.0585(10) Uani 0.368(4) 1 d PD B 3
C29B C 0.8461(16) 0.8194(10) 0.3432(9) 0.0585(10) Uani 0.368(4) 1 d PD B 3
C30B C 0.9409(18) 0.8614(8) 0.3652(9) 0.0585(10) Uani 0.368(4) 1 d PD B 3
C31B C 0.9312(18) 0.9034(8) 0.4157(10) 0.0585(10) Uani 0.368(4) 1 d PD B 3
C32B C 0.9921(18) 0.9573(7) 0.4006(9) 0.0585(10) Uani 0.368(4) 1 d PD B 3
C33B C 0.9436(18) 1.0149(8) 0.4153(10) 0.0585(10) Uani 0.368(4) 1 d PD B 3
C34B C 0.8515(16) 1.0176(8) 0.4485(13) 0.0585(10) Uani 0.368(4) 1 d PD B 3
C35B C 0.7610(10) 1.0642(6) 0.4411(7) 0.0585(10) Uani 0.368(4) 1 d PD B 3
C36B C 0.7598(11) 1.1125(8) 0.3974(8) 0.0585(10) Uani 0.368(4) 1 d PD B 3
C37B C 0.6596(13) 1.1364(9) 0.3677(9) 0.0585(10) Uani 0.368(4) 1 d PD B 3
C38B C 0.5462(12) 1.1081(9) 0.3765(8) 0.0585(10) Uani 0.368(4) 1 d PD B 3
C39B C 0.4583(14) 1.1135(10) 0.3158(8) 0.0585(10) Uani 0.368(4) 1 d PD B 3
C40B C 0.3781(19) 1.0734(9) 0.2950(8) 0.0585(10) Uani 0.368(4) 1 d PD B 3
C41B C 0.3401(19) 1.0573(7) 0.2256(8) 0.0585(10) Uani 0.368(4) 1 d PD B 3
C42B C 0.313(2) 0.9970(7) 0.2006(9) 0.0585(10) Uani 0.368(4) 1 d PD B 3
C43B C 0.3563(18) 0.9916(6) 0.1409(9) 0.0585(10) Uani 0.368(4) 1 d PD B 3
C44B C 0.4081(17) 0.9322(8) 0.1249(10) 0.0585(10) Uani 0.368(4) 1 d PD B 3
C45B C 0.5045(19) 0.9398(8) 0.0923(15) 0.0585(10) Uani 0.368(4) 1 d PD B 3
C46B C 0.5966(11) 0.8875(8) 0.1007(9) 0.0585(10) Uani 0.368(4) 1 d PD B 3
C47B C 0.7086(13) 0.9062(6) 0.0920(8) 0.0585(10) Uani 0.368(4) 1 d PD B 3
C48B C 0.8120(12) 0.8777(7) 0.1309(8) 0.0585(10) Uani 0.368(4) 1 d PD B 3
C49B C 0.8021(12) 0.8372(9) 0.1697(8) 0.0585(10) Uani 0.368(4) 1 d PD B 3
C50B C 0.8859(15) 0.8331(10) 0.2312(8) 0.0585(10) Uani 0.368(4) 1 d PD B 3
C51B C 0.9701(19) 0.8731(9) 0.2512(8) 0.0585(10) Uani 0.368(4) 1 d PD B 3
C52B C 1.0079(19) 0.8870(8) 0.3220(8) 0.0585(10) Uani 0.368(4) 1 d PD B 3
C53B C 1.039(3) 0.9468(8) 0.3420(10) 0.0585(10) Uani 0.368(4) 1 d PD B 3
C54B C 1.053(2) 0.9922(7) 0.3045(7) 0.0585(10) Uani 0.368(4) 1 d PD B 3
C55B C 1.0173(19) 1.0533(8) 0.3168(8) 0.0585(10) Uani 0.368(4) 1 d PD B 3
C56B C 0.9624(18) 1.0654(9) 0.3712(10) 0.0585(10) Uani 0.368(4) 1 d PD B 3
C57B C 0.8612(17) 1.1192(10) 0.3557(9) 0.0585(10) Uani 0.368(4) 1 d PD B 3
C58B C 0.8430(14) 1.1436(11) 0.2998(7) 0.0585(10) Uani 0.368(4) 1 d PD B 3
C59B C 0.7184(13) 1.1639(11) 0.2718(7) 0.0585(10) Uani 0.368(4) 1 d PD B 3
C60B C 0.6372(13) 1.1603(11) 0.2996(8) 0.0585(10) Uani 0.368(4) 1 d PD B 3
C61B C 0.5145(15) 1.1468(10) 0.2694(8) 0.0585(10) Uani 0.368(4) 1 d PD B 3
C62B C 0.4896(15) 1.1321(10) 0.2012(9) 0.0585(10) Uani 0.368(4) 1 d PD B 3
C63B C 0.3948(19) 1.0900(9) 0.1801(9) 0.0585(10) Uani 0.368(4) 1 d PD B 3
C64B C 0.4076(17) 1.0497(8) 0.1279(10) 0.0585(10) Uani 0.368(4) 1 d PD B 3
C65B C 0.4950(15) 1.0504(7) 0.0952(10) 0.0585(10) Uani 0.368(4) 1 d PD B 3
C66B C 0.5466(13) 0.9959(7) 0.0722(10) 0.0585(10) Uani 0.368(4) 1 d PD B 3
C67B C 0.6777(13) 1.0059(7) 0.0753(11) 0.0585(10) Uani 0.368(4) 1 d PD B 3
C68B C 0.7444(13) 0.9702(7) 0.0817(11) 0.0585(10) Uani 0.368(4) 1 d PD B 3
C69B C 0.8693(15) 0.9797(7) 0.1179(10) 0.0585(10) Uani 0.368(4) 1 d PD B 3
C70B C 0.9109(15) 0.9220(7) 0.1465(10) 0.0585(10) Uani 0.368(4) 1 d PD B 3
C71B C 0.985(2) 0.9238(8) 0.2066(9) 0.0585(10) Uani 0.368(4) 1 d PD B 3
C72B C 1.029(3) 0.9803(8) 0.2341(8) 0.0585(10) Uani 0.368(4) 1 d PD B 3
C73B C 0.9834(19) 1.0375(7) 0.2049(8) 0.0585(10) Uani 0.368(4) 1 d PD B 3
C74B C 0.9758(18) 1.0831(8) 0.2525(8) 0.0585(10) Uani 0.368(4) 1 d PD B 3
C75B C 0.8978(16) 1.1239(10) 0.2457(7) 0.0585(10) Uani 0.368(4) 1 d PD B 3
C76B C 0.8069(14) 1.1293(9) 0.1843(8) 0.0585(10) Uani 0.368(4) 1 d PD B 3
C77B C 0.6991(14) 1.1521(12) 0.1987(8) 0.0585(10) Uani 0.368(4) 1 d PD B 3
C78B C 0.5812(16) 1.1370(10) 0.1660(9) 0.0585(10) Uani 0.368(4) 1 d PD B 3
C79B C 0.5918(14) 1.0952(11) 0.1152(14) 0.0585(10) Uani 0.368(4) 1 d PD B 3
C80B C 0.7015(13) 1.0706(8) 0.0983(10) 0.0585(10) Uani 0.368(4) 1 d PD B 3
C81B C 0.8101(18) 1.0836(10) 0.1355(11) 0.0585(10) Uani 0.368(4) 1 d PD B 3
C82B C 0.8990(18) 1.0358(8) 0.1467(9) 0.0585(10) Uani 0.368(4) 1 d PD B 3
C11 C 0.432(3) 0.8044(9) 0.3841(13) 0.0543(12) Uani 0.293(4) 1 d PD B 4
C12 C 0.491(3) 0.7579(13) 0.4389(15) 0.0543(12) Uani 0.293(4) 1 d P B 4
H33 H 0.5749 0.7682 0.4539 0.065 Uiso 0.293(4) 1 calc PR B 4
C13 C 0.296(3) 0.7912(14) 0.3680(15) 0.0543(12) Uani 0.293(4) 1 d P B 4
H34 H 0.2568 0.8175 0.3328 0.065 Uiso 0.293(4) 1 calc PR B 4
C14 C 0.480(3) 0.6935(15) 0.4204(16) 0.0543(12) Uani 0.293(4) 1 d P B 4
H25 H 0.5120 0.6678 0.4569 0.065 Uiso 0.293(4) 1 calc PR B 4
H26 H 0.5222 0.6852 0.3856 0.065 Uiso 0.293(4) 1 calc PR B 4
C15 C 0.417(4) 0.768(2) 0.498(2) 0.0543(12) Uani 0.293(4) 1 d P B 4
H27 H 0.4531 0.7431 0.5348 0.065 Uiso 0.293(4) 1 calc PR B 4
H28 H 0.4255 0.8100 0.5122 0.065 Uiso 0.293(4) 1 calc PR B 4
C16 C 0.235(3) 0.7958(15) 0.4234(16) 0.0543(12) Uani 0.293(4) 1 d P B 4
H29 H 0.1518 0.7844 0.4097 0.065 Uiso 0.293(4) 1 calc PR B 4
H30 H 0.2373 0.8374 0.4380 0.065 Uiso 0.293(4) 1 calc PR B 4
C17 C 0.286(3) 0.7202(14) 0.3443(15) 0.0543(12) Uani 0.293(4) 1 d P B 4
H31 H 0.2035 0.7100 0.3273 0.065 Uiso 0.293(4) 1 calc PR B 4
H32 H 0.3312 0.7145 0.3101 0.065 Uiso 0.293(4) 1 calc PR B 4
C18 C 0.332(3) 0.6825(14) 0.3961(15) 0.0543(12) Uani 0.293(4) 1 d P B 4
H15 H 0.3205 0.6409 0.3804 0.065 Uiso 0.293(4) 1 calc PR B 4
C19 C 0.295(3) 0.7540(13) 0.4812(15) 0.0543(12) Uani 0.293(4) 1 d P B 4
H16 H 0.2554 0.7590 0.5183 0.065 Uiso 0.293(4) 1 calc PR B 4
C20 C 0.287(3) 0.6855(15) 0.4569(18) 0.0543(12) Uani 0.293(4) 1 d P B 4
H9 H 0.3347 0.6598 0.4892 0.065 Uiso 0.293(4) 1 calc PR B 4
H10 H 0.2048 0.6716 0.4500 0.065 Uiso 0.293(4) 1 calc PR B 4
C1C C 0.462(2) 0.8691(9) 0.3979(13) 0.0543(12) Uani 0.293(4) 1 d PD B 4
C2C C 0.5046(16) 0.8031(13) 0.3328(9) 0.0543(12) Uani 0.293(4) 1 d PD B 4
C3C C 0.5787(16) 0.8881(9) 0.4392(14) 0.0543(12) Uani 0.293(4) 1 d PD B 4
C4C C 0.7058(19) 0.8731(10) 0.4381(13) 0.0543(12) Uani 0.293(4) 1 d PD B 4
C5C C 0.7209(19) 0.8262(12) 0.3916(11) 0.0543(12) Uani 0.293(4) 1 d PD B 4
C6C C 0.6324(17) 0.7994(17) 0.3413(11) 0.0543(12) Uani 0.293(4) 1 d PD B 4
C7C C 0.437(2) 0.8269(11) 0.2645(9) 0.0543(12) Uani 0.293(4) 1 d PD B 4
C8C C 0.362(3) 0.8800(10) 0.2504(10) 0.0543(12) Uani 0.293(4) 1 d PD B 4
C9C C 0.336(3) 0.9255(9) 0.2953(9) 0.0543(12) Uani 0.293(4) 1 d PD B 4
C11C C 0.439(2) 0.9682(9) 0.3972(12) 0.0543(12) Uani 0.293(4) 1 d PD B 4
C12C C 0.5459(17) 0.9535(8) 0.4393(14) 0.0543(12) Uani 0.293(4) 1 d PD B 4
C13C C 0.6330(17) 0.9972(8) 0.4555(13) 0.0543(12) Uani 0.293(4) 1 d PD B 4
C14C C 0.7569(16) 0.9806(8) 0.4684(13) 0.0543(12) Uani 0.293(4) 1 d PD B 4
C15C C 0.7912(19) 0.9198(9) 0.4593(16) 0.0543(12) Uani 0.293(4) 1 d PD B 4
C16C C 0.9011(18) 0.9179(7) 0.4345(10) 0.0543(12) Uani 0.293(4) 1 d PD B 4
C17C C 0.9272(18) 0.8759(7) 0.3916(10) 0.0543(12) Uani 0.293(4) 1 d PD B 4
C18C C 0.8341(19) 0.8299(11) 0.3713(10) 0.0543(12) Uani 0.293(4) 1 d PD B 4
C19C C 0.8150(17) 0.8069(12) 0.3082(9) 0.0543(12) Uani 0.293(4) 1 d PD B 4
C20C C 0.6901(16) 0.7911(13) 0.2896(8) 0.0543(12) Uani 0.293(4) 1 d PD B 4
C21C C 0.6180(18) 0.7988(14) 0.2234(10) 0.0543(12) Uani 0.293(4) 1 d PD B 4
C22C C 0.5108(19) 0.8188(11) 0.2159(11) 0.0543(12) Uani 0.293(4) 1 d PD B 4
C23C C 0.461(2) 0.8598(11) 0.1628(11) 0.0543(12) Uani 0.293(4) 1 d PD B 4
C24C C 0.374(2) 0.8971(8) 0.1837(10) 0.0543(12) Uani 0.293(4) 1 d PD B 4
C25C C 0.352(2) 0.9571(6) 0.1641(9) 0.0543(12) Uani 0.293(4) 1 d PD B 4
C26C C 0.318(2) 0.9943(7) 0.1995(9) 0.0543(12) Uani 0.293(4) 1 d PD B 4
C27C C 0.314(2) 0.9802(8) 0.2684(8) 0.0543(12) Uani 0.293(4) 1 d PD B 4
C28C C 0.347(3) 1.0324(8) 0.3077(9) 0.0543(12) Uani 0.293(4) 1 d PD B 4
C29C C 0.413(2) 1.0283(9) 0.3701(11) 0.0543(12) Uani 0.293(4) 1 d PD B 4
C30C C 0.5005(18) 1.0732(10) 0.3940(10) 0.0543(12) Uani 0.293(4) 1 d PD B 4
C31C C 0.6105(17) 1.0567(10) 0.4359(14) 0.0543(12) Uani 0.293(4) 1 d PD B 4
C32C C 0.7015(16) 1.0981(9) 0.4234(11) 0.0543(12) Uani 0.293(4) 1 d PD B 4
C33C C 0.8207(19) 1.0750(10) 0.4253(12) 0.0543(12) Uani 0.293(4) 1 d PD B 4
C34C C 0.852(2) 1.0190(8) 0.4513(14) 0.0543(12) Uani 0.293(4) 1 d PD B 4
C35C C 0.9378(16) 0.9796(7) 0.4303(9) 0.0543(12) Uani 0.293(4) 1 d PD B 4
C36C C 1.0052(19) 0.9966(6) 0.3838(9) 0.0543(12) Uani 0.293(4) 1 d PD B 4
C37C C 1.041(2) 0.9568(8) 0.3462(9) 0.0543(12) Uani 0.293(4) 1 d PD B 4
C38C C 1.001(2) 0.8934(7) 0.3499(9) 0.0543(12) Uani 0.293(4) 1 d PD B 4
C39C C 0.981(2) 0.8666(9) 0.2849(8) 0.0543(12) Uani 0.293(4) 1 d PD B 4
C40C C 0.895(2) 0.8294(12) 0.2657(9) 0.0543(12) Uani 0.293(4) 1 d PD B 4
C41C C 0.8263(17) 0.8267(11) 0.1983(10) 0.0543(12) Uani 0.293(4) 1 d PD B 4
C42C C 0.6994(16) 0.8150(13) 0.1802(11) 0.0543(12) Uani 0.293(4) 1 d PD B 4
C43C C 0.6511(15) 0.8519(10) 0.1248(11) 0.0543(12) Uani 0.293(4) 1 d PD B 4
C44C C 0.5283(18) 0.8790(10) 0.1184(12) 0.0543(12) Uani 0.293(4) 1 d PD B 4
C45C C 0.514(2) 0.9376(9) 0.0911(17) 0.0543(12) Uani 0.293(4) 1 d PD B 4
C46C C 0.418(2) 0.9780(7) 0.1130(10) 0.0543(12) Uani 0.293(4) 1 d PD B 4
C47C C 0.4433(19) 1.0391(8) 0.1100(10) 0.0543(12) Uani 0.293(4) 1 d PD B 4
C48C C 0.4043(16) 1.0787(7) 0.1563(9) 0.0543(12) Uani 0.293(4) 1 d PD B 4
C49C C 0.351(2) 1.0592(7) 0.1978(8) 0.0543(12) Uani 0.293(4) 1 d PD B 4
C50C C 0.368(2) 1.0816(9) 0.2640(8) 0.0543(12) Uani 0.293(4) 1 d PD B 4
C51C C 0.454(2) 1.1214(12) 0.2824(9) 0.0543(12) Uani 0.293(4) 1 d PD B 4
C52C C 0.5214(18) 1.1193(11) 0.3510(10) 0.0543(12) Uani 0.293(4) 1 d PD B 4
C53C C 0.6413(16) 1.1376(12) 0.3721(10) 0.0543(12) Uani 0.293(4) 1 d PD B 4
C54C C 0.6997(16) 1.1572(14) 0.3285(9) 0.0543(12) Uani 0.293(4) 1 d PD B 4
C55C C 0.8258(17) 1.1456(11) 0.3314(9) 0.0543(12) Uani 0.293(4) 1 d PD B 4
C56C C 0.886(2) 1.1029(10) 0.3777(11) 0.0543(12) Uani 0.293(4) 1 d PD B 4
C57C C 0.984(2) 1.0609(8) 0.3500(10) 0.0543(12) Uani 0.293(4) 1 d PD B 4
C58C C 1.005(2) 1.0697(9) 0.2934(8) 0.0543(12) Uani 0.293(4) 1 d PD B 4
C59C C 1.033(2) 1.0160(8) 0.2556(9) 0.0543(12) Uani 0.293(4) 1 d PD B 4
C60C C 1.047(2) 0.9659(8) 0.2761(8) 0.0543(12) Uani 0.293(4) 1 d PD B 4
C61C C 1.008(3) 0.9118(9) 0.2389(9) 0.0543(12) Uani 0.293(4) 1 d PD B 4
C62C C 0.943(2) 0.9189(9) 0.1733(11) 0.0543(12) Uani 0.293(4) 1 d PD B 4
C63C C 0.8571(18) 0.8719(10) 0.1554(11) 0.0543(12) Uani 0.293(4) 1 d PD B 4
C64C C 0.7503(17) 0.8868(10) 0.1089(12) 0.0543(12) Uani 0.293(4) 1 d PD B 4
C65C C 0.7290(16) 0.9411(8) 0.0837(13) 0.0543(12) Uani 0.293(4) 1 d PD B 4
C66C C 0.6088(15) 0.9674(8) 0.0689(12) 0.0543(12) Uani 0.293(4) 1 d PD B 4
C67C C 0.6209(15) 1.0342(8) 0.0802(13) 0.0543(12) Uani 0.293(4) 1 d PD B 4
C68C C 0.5577(17) 1.0647(9) 0.0963(12) 0.0543(12) Uani 0.293(4) 1 d PD B 4
C69C C 0.5855(16) 1.1198(10) 0.1375(11) 0.0543(12) Uani 0.293(4) 1 d PD B 4
C70C C 0.4925(19) 1.1279(10) 0.1751(10) 0.0543(12) Uani 0.293(4) 1 d PD B 4
C71C C 0.5269(19) 1.1485(12) 0.2379(10) 0.0543(12) Uani 0.293(4) 1 d PD B 4
C72C C 0.6466(16) 1.1687(12) 0.2598(9) 0.0543(12) Uani 0.293(4) 1 d PD B 4
C73C C 0.7396(16) 1.1582(12) 0.2223(9) 0.0543(12) Uani 0.293(4) 1 d PD B 4
C74C C 0.8512(17) 1.1440(11) 0.2642(9) 0.0543(12) Uani 0.293(4) 1 d PD B 4
C75C C 0.930(2) 1.1105(10) 0.2483(8) 0.0543(12) Uani 0.293(4) 1 d PD B 4
C76C C 0.910(2) 1.0839(9) 0.1817(10) 0.0543(12) Uani 0.293(4) 1 d PD B 4
C77C C 0.968(3) 1.0271(9) 0.1857(10) 0.0543(12) Uani 0.293(4) 1 d PD B 4
C78C C 0.926(2) 0.9765(9) 0.1457(11) 0.0543(12) Uani 0.293(4) 1 d PD B 4
C79C C 0.8174(17) 0.9904(8) 0.1013(12) 0.0543(12) Uani 0.293(4) 1 d PD B 4
C80C C 0.7535(16) 1.0484(8) 0.0972(13) 0.0543(12) Uani 0.293(4) 1 d PD B 4
C81C C 0.7959(19) 1.0939(13) 0.1389(12) 0.0543(12) Uani 0.293(4) 1 d PD B 4
C82C C 0.7065(16) 1.1307(12) 0.1614(11) 0.0543(12) Uani 0.293(4) 1 d PD B 4
C1S C 0.5000 0.5000 0.5000 0.129(5) Uani 1 2 d SU . .
C2S C 0.119(3) 0.2659(17) 0.4858(16) 0.103(4) Uani 0.50 1 d PU C 5
C3S C 0.292(2) 0.2321(14) 0.3499(16) 0.098(4) Uani 0.50 1 d PU D 5
C1T C 0.2878(15) 0.2746(10) 0.3809(10) 0.099(4) Uani 0.50 1 d PDU E 6
C2T C 0.2879(16) 0.3189(9) 0.4287(11) 0.100(4) Uani 0.50 1 d PDU E 6
H2T H 0.3418 0.3508 0.4322 0.120 Uiso 0.25 1 calc PR E 6
C3T C 0.206(2) 0.3154(12) 0.4718(11) 0.104(4) Uani 0.50 1 d PDU E 6
H3T H 0.2068 0.3450 0.5031 0.125 Uiso 0.50 1 calc PR E 6
C4T C 0.125(2) 0.2672(14) 0.4669(11) 0.109(4) Uani 0.50 1 d PDU E 6
C5T C 0.1249(17) 0.2225(11) 0.4188(11) 0.108(5) Uani 0.50 1 d PDU E 6
H5T H 0.0714 0.1904 0.4149 0.130 Uiso 0.50 1 calc PR E 6
C6T C 0.2074(17) 0.2272(9) 0.3764(10) 0.104(4) Uani 0.50 1 d PDU E 6
H6T H 0.2074 0.1977 0.3449 0.125 Uiso 0.25 1 calc PR E 6
Cl1T Cl 0.0269(9) 0.2589(6) 0.5128(6) 0.136(3) Uani 0.50 1 d PDU E 6
Cl2T Cl 0.3693(14) 0.2783(11) 0.3379(11) 0.112(5) Uani 0.50 1 d PDU E 6
Cl3T Cl 0.3726(11) 0.3713(6) 0.4355(7) 0.098(4) Uani 0.25 1 d PDU F 6
Cl4T Cl 0.1979(13) 0.1800(7) 0.3293(8) 0.097(3) Uani 0.25 1 d PDU G 6
S1 S 0.3892(8) 0.4586(8) 0.4604(4) 0.155(4) Uani 0.50 1 d PU H 5
S2 S 0.3879(6) 0.5260(5) 0.4531(3) 0.095(2) Uani 0.50 1 d PU H 4
S3 S -0.0011(6) 0.2234(4) 0.4719(4) 0.091(2) Uani 0.50 1 d PU C 5
S4 S 0.2181(9) 0.3088(4) 0.4996(4) 0.106(2) Uani 0.50 1 d PU C 5
S5 S 0.2175(11) 0.1773(6) 0.3741(7) 0.145(4) Uani 0.50 1 d PU D 5
S6 S 0.3936(14) 0.2787(10) 0.3329(11) 0.093(3) Uani 0.50 1 d PU D 5

loop_
_atom_site_aniso_label
_atom_site_aniso_U_11
_atom_site_aniso_U_22
_atom_site_aniso_U_33
_atom_site_aniso_U_23
_atom_site_aniso_U_13
_atom_site_aniso_U_12
Gd1 0.0357(2) 0.0324(2) 0.0401(2) 0.00077(13) 0.01128(14) -0.00550(13)
C1 0.0483(13) 0.0504(13) 0.0595(14) 0.0066(10) 0.0153(10) -0.0064(10)
C2 0.0483(13) 0.0504(13) 0.0595(14) 0.0066(10) 0.0153(10) -0.0064(10)
C3 0.0483(13) 0.0504(13) 0.0595(14) 0.0066(10) 0.0153(10) -0.0064(10)
C4 0.0483(13) 0.0504(13) 0.0595(14) 0.0066(10) 0.0153(10) -0.0064(10)
C5 0.0483(13) 0.0504(13) 0.0595(14) 0.0066(10) 0.0153(10) -0.0064(10)
C6 0.0483(13) 0.0504(13) 0.0595(14) 0.0066(10) 0.0153(10) -0.0064(10)
C7 0.0483(13) 0.0504(13) 0.0595(14) 0.0066(10) 0.0153(10) -0.0064(10)
C8 0.0483(13) 0.0504(13) 0.0595(14) 0.0066(10) 0.0153(10) -0.0064(10)
C9 0.0483(13) 0.0504(13) 0.0595(14) 0.0066(10) 0.0153(10) -0.0064(10)
C10 0.0483(13) 0.0504(13) 0.0595(14) 0.0066(10) 0.0153(10) -0.0064(10)
C1A 0.0483(13) 0.0504(13) 0.0595(14) 0.0066(10) 0.0153(10) -0.0064(10)
C2A 0.0483(13) 0.0504(13) 0.0595(14) 0.0066(10) 0.0153(10) -0.0064(10)
C3A 0.0483(13) 0.0504(13) 0.0595(14) 0.0066(10) 0.0153(10) -0.0064(10)
C4A 0.0483(13) 0.0504(13) 0.0595(14) 0.0066(10) 0.0153(10) -0.0064(10)
C5A 0.0483(13) 0.0504(13) 0.0595(14) 0.0066(10) 0.0153(10) -0.0064(10)
C6A 0.0483(13) 0.0504(13) 0.0595(14) 0.0066(10) 0.0153(10) -0.0064(10)
C7A 0.0483(13) 0.0504(13) 0.0595(14) 0.0066(10) 0.0153(10) -0.0064(10)
C8A 0.0483(13) 0.0504(13) 0.0595(14) 0.0066(10) 0.0153(10) -0.0064(10)
C9A 0.0483(13) 0.0504(13) 0.0595(14) 0.0066(10) 0.0153(10) -0.0064(10)
C10A 0.0483(13) 0.0504(13) 0.0595(14) 0.0066(10) 0.0153(10) -0.0064(10)
C11A 0.0483(13) 0.0504(13) 0.0595(14) 0.0066(10) 0.0153(10) -0.0064(10)
C12A 0.0483(13) 0.0504(13) 0.0595(14) 0.0066(10) 0.0153(10) -0.0064(10)
C13A 0.0483(13) 0.0504(13) 0.0595(14) 0.0066(10) 0.0153(10) -0.0064(10)
C14A 0.0483(13) 0.0504(13) 0.0595(14) 0.0066(10) 0.0153(10) -0.0064(10)
C15A 0.0483(13) 0.0504(13) 0.0595(14) 0.0066(10) 0.0153(10) -0.0064(10)
C16A 0.0483(13) 0.0504(13) 0.0595(14) 0.0066(10) 0.0153(10) -0.0064(10)
C17A 0.0483(13) 0.0504(13) 0.0595(14) 0.0066(10) 0.0153(10) -0.0064(10)
C18A 0.0483(13) 0.0504(13) 0.0595(14) 0.0066(10) 0.0153(10) -0.0064(10)
C19A 0.0483(13) 0.0504(13) 0.0595(14) 0.0066(10) 0.0153(10) -0.0064(10)
C20A 0.0483(13) 0.0504(13) 0.0595(14) 0.0066(10) 0.0153(10) -0.0064(10)
C21A 0.0483(13) 0.0504(13) 0.0595(14) 0.0066(10) 0.0153(10) -0.0064(10)
C22A 0.0483(13) 0.0504(13) 0.0595(14) 0.0066(10) 0.0153(10) -0.0064(10)
C23A 0.0483(13) 0.0504(13) 0.0595(14) 0.0066(10) 0.0153(10) -0.0064(10)
C24A 0.0483(13) 0.0504(13) 0.0595(14) 0.0066(10) 0.0153(10) -0.0064(10)
C25A 0.0483(13) 0.0504(13) 0.0595(14) 0.0066(10) 0.0153(10) -0.0064(10)
C26A 0.0483(13) 0.0504(13) 0.0595(14) 0.0066(10) 0.0153(10) -0.0064(10)
C27A 0.0483(13) 0.0504(13) 0.0595(14) 0.0066(10) 0.0153(10) -0.0064(10)
C28A 0.0483(13) 0.0504(13) 0.0595(14) 0.0066(10) 0.0153(10) -0.0064(10)
C29A 0.0483(13) 0.0504(13) 0.0595(14) 0.0066(10) 0.0153(10) -0.0064(10)
C30A 0.0483(13) 0.0504(13) 0.0595(14) 0.0066(10) 0.0153(10) -0.0064(10)
C31A 0.0483(13) 0.0504(13) 0.0595(14) 0.0066(10) 0.0153(10) -0.0064(10)
C32A 0.0483(13) 0.0504(13) 0.0595(14) 0.0066(10) 0.0153(10) -0.0064(10)
C33A 0.0483(13) 0.0504(13) 0.0595(14) 0.0066(10) 0.0153(10) -0.0064(10)
C34A 0.0483(13) 0.0504(13) 0.0595(14) 0.0066(10) 0.0153(10) -0.0064(10)
C35A 0.0483(13) 0.0504(13) 0.0595(14) 0.0066(10) 0.0153(10) -0.0064(10)
C36A 0.0483(13) 0.0504(13) 0.0595(14) 0.0066(10) 0.0153(10) -0.0064(10)
C37A 0.0483(13) 0.0504(13) 0.0595(14) 0.0066(10) 0.0153(10) -0.0064(10)
C38A 0.0483(13) 0.0504(13) 0.0595(14) 0.0066(10) 0.0153(10) -0.0064(10)
C39A 0.0483(13) 0.0504(13) 0.0595(14) 0.0066(10) 0.0153(10) -0.0064(10)
C40A 0.0483(13) 0.0504(13) 0.0595(14) 0.0066(10) 0.0153(10) -0.0064(10)
C41A 0.0483(13) 0.0504(13) 0.0595(14) 0.0066(10) 0.0153(10) -0.0064(10)
C42A 0.0483(13) 0.0504(13) 0.0595(14) 0.0066(10) 0.0153(10) -0.0064(10)
C43A 0.0483(13) 0.0504(13) 0.0595(14) 0.0066(10) 0.0153(10) -0.0064(10)
C44A 0.0483(13) 0.0504(13) 0.0595(14) 0.0066(10) 0.0153(10) -0.0064(10)
C45A 0.0483(13) 0.0504(13) 0.0595(14) 0.0066(10) 0.0153(10) -0.0064(10)
C46A 0.0483(13) 0.0504(13) 0.0595(14) 0.0066(10) 0.0153(10) -0.0064(10)
C47A 0.0483(13) 0.0504(13) 0.0595(14) 0.0066(10) 0.0153(10) -0.0064(10)
C48A 0.0483(13) 0.0504(13) 0.0595(14) 0.0066(10) 0.0153(10) -0.0064(10)
C49A 0.0483(13) 0.0504(13) 0.0595(14) 0.0066(10) 0.0153(10) -0.0064(10)
C50A 0.0483(13) 0.0504(13) 0.0595(14) 0.0066(10) 0.0153(10) -0.0064(10)
C51A 0.0483(13) 0.0504(13) 0.0595(14) 0.0066(10) 0.0153(10) -0.0064(10)
C52A 0.0483(13) 0.0504(13) 0.0595(14) 0.0066(10) 0.0153(10) -0.0064(10)
C53A 0.0483(13) 0.0504(13) 0.0595(14) 0.0066(10) 0.0153(10) -0.0064(10)
C54A 0.0483(13) 0.0504(13) 0.0595(14) 0.0066(10) 0.0153(10) -0.0064(10)
C55A 0.0483(13) 0.0504(13) 0.0595(14) 0.0066(10) 0.0153(10) -0.0064(10)
C56A 0.0483(13) 0.0504(13) 0.0595(14) 0.0066(10) 0.0153(10) -0.0064(10)
C57A 0.0483(13) 0.0504(13) 0.0595(14) 0.0066(10) 0.0153(10) -0.0064(10)
C58A 0.0483(13) 0.0504(13) 0.0595(14) 0.0066(10) 0.0153(10) -0.0064(10)
C59A 0.0483(13) 0.0504(13) 0.0595(14) 0.0066(10) 0.0153(10) -0.0064(10)
C60A 0.0483(13) 0.0504(13) 0.0595(14) 0.0066(10) 0.0153(10) -0.0064(10)
C61A 0.0483(13) 0.0504(13) 0.0595(14) 0.0066(10) 0.0153(10) -0.0064(10)
C62A 0.0483(13) 0.0504(13) 0.0595(14) 0.0066(10) 0.0153(10) -0.0064(10)
C63A 0.0483(13) 0.0504(13) 0.0595(14) 0.0066(10) 0.0153(10) -0.0064(10)
C64A 0.0483(13) 0.0504(13) 0.0595(14) 0.0066(10) 0.0153(10) -0.0064(10)
C65A 0.0483(13) 0.0504(13) 0.0595(14) 0.0066(10) 0.0153(10) -0.0064(10)
C66A 0.0483(13) 0.0504(13) 0.0595(14) 0.0066(10) 0.0153(10) -0.0064(10)
C67A 0.0483(13) 0.0504(13) 0.0595(14) 0.0066(10) 0.0153(10) -0.0064(10)
C68A 0.0483(13) 0.0504(13) 0.0595(14) 0.0066(10) 0.0153(10) -0.0064(10)
C69A 0.0483(13) 0.0504(13) 0.0595(14) 0.0066(10) 0.0153(10) -0.0064(10)
C70A 0.0483(13) 0.0504(13) 0.0595(14) 0.0066(10) 0.0153(10) -0.0064(10)
C71A 0.0483(13) 0.0504(13) 0.0595(14) 0.0066(10) 0.0153(10) -0.0064(10)
C72A 0.0483(13) 0.0504(13) 0.0595(14) 0.0066(10) 0.0153(10) -0.0064(10)
C73A 0.0483(13) 0.0504(13) 0.0595(14) 0.0066(10) 0.0153(10) -0.0064(10)
C74A 0.0483(13) 0.0504(13) 0.0595(14) 0.0066(10) 0.0153(10) -0.0064(10)
C75A 0.0483(13) 0.0504(13) 0.0595(14) 0.0066(10) 0.0153(10) -0.0064(10)
C76A 0.0483(13) 0.0504(13) 0.0595(14) 0.0066(10) 0.0153(10) -0.0064(10)
C77A 0.0483(13) 0.0504(13) 0.0595(14) 0.0066(10) 0.0153(10) -0.0064(10)
C78A 0.0483(13) 0.0504(13) 0.0595(14) 0.0066(10) 0.0153(10) -0.0064(10)
C79A 0.0483(13) 0.0504(13) 0.0595(14) 0.0066(10) 0.0153(10) -0.0064(10)
C80A 0.0483(13) 0.0504(13) 0.0595(14) 0.0066(10) 0.0153(10) -0.0064(10)
C81A 0.0483(13) 0.0504(13) 0.0595(14) 0.0066(10) 0.0153(10) -0.0064(10)
C82A 0.0483(13) 0.0504(13) 0.0595(14) 0.0066(10) 0.0153(10) -0.0064(10)
C3B 0.0577(18) 0.064(2) 0.0570(18) 0.0095(14) 0.0188(14) 0.0023(14)
C4B 0.0577(18) 0.064(2) 0.0570(18) 0.0095(14) 0.0188(14) 0.0023(14)
C5B 0.0577(18) 0.064(2) 0.0570(18) 0.0095(14) 0.0188(14) 0.0023(14)
C6B 0.0577(18) 0.064(2) 0.0570(18) 0.0095(14) 0.0188(14) 0.0023(14)
C7B 0.0577(18) 0.064(2) 0.0570(18) 0.0095(14) 0.0188(14) 0.0023(14)
C8B 0.0577(18) 0.064(2) 0.0570(18) 0.0095(14) 0.0188(14) 0.0023(14)
C9B 0.0577(18) 0.064(2) 0.0570(18) 0.0095(14) 0.0188(14) 0.0023(14)
C10B 0.0577(18) 0.064(2) 0.0570(18) 0.0095(14) 0.0188(14) 0.0023(14)
C11B 0.0577(18) 0.064(2) 0.0570(18) 0.0095(14) 0.0188(14) 0.0023(14)
C13B 0.0577(18) 0.064(2) 0.0570(18) 0.0095(14) 0.0188(14) 0.0023(14)
C14B 0.0577(18) 0.064(2) 0.0570(18) 0.0095(14) 0.0188(14) 0.0023(14)
C15B 0.0577(18) 0.064(2) 0.0570(18) 0.0095(14) 0.0188(14) 0.0023(14)
C16B 0.0577(18) 0.064(2) 0.0570(18) 0.0095(14) 0.0188(14) 0.0023(14)
C17B 0.0577(18) 0.064(2) 0.0570(18) 0.0095(14) 0.0188(14) 0.0023(14)
C18B 0.0577(18) 0.064(2) 0.0570(18) 0.0095(14) 0.0188(14) 0.0023(14)
C19B 0.0577(18) 0.064(2) 0.0570(18) 0.0095(14) 0.0188(14) 0.0023(14)
C21B 0.0577(18) 0.064(2) 0.0570(18) 0.0095(14) 0.0188(14) 0.0023(14)
C22B 0.0577(18) 0.064(2) 0.0570(18) 0.0095(14) 0.0188(14) 0.0023(14)
C23B 0.0577(18) 0.064(2) 0.0570(18) 0.0095(14) 0.0188(14) 0.0023(14)
C24B 0.0577(18) 0.064(2) 0.0570(18) 0.0095(14) 0.0188(14) 0.0023(14)
C25B 0.0577(18) 0.064(2) 0.0570(18) 0.0095(14) 0.0188(14) 0.0023(14)
C26B 0.0577(18) 0.064(2) 0.0570(18) 0.0095(14) 0.0188(14) 0.0023(14)
C27B 0.0577(18) 0.064(2) 0.0570(18) 0.0095(14) 0.0188(14) 0.0023(14)
C28B 0.0577(18) 0.064(2) 0.0570(18) 0.0095(14) 0.0188(14) 0.0023(14)
C29B 0.0577(18) 0.064(2) 0.0570(18) 0.0095(14) 0.0188(14) 0.0023(14)
C30B 0.0577(18) 0.064(2) 0.0570(18) 0.0095(14) 0.0188(14) 0.0023(14)
C31B 0.0577(18) 0.064(2) 0.0570(18) 0.0095(14) 0.0188(14) 0.0023(14)
C32B 0.0577(18) 0.064(2) 0.0570(18) 0.0095(14) 0.0188(14) 0.0023(14)
C33B 0.0577(18) 0.064(2) 0.0570(18) 0.0095(14) 0.0188(14) 0.0023(14)
C34B 0.0577(18) 0.064(2) 0.0570(18) 0.0095(14) 0.0188(14) 0.0023(14)
C35B 0.0577(18) 0.064(2) 0.0570(18) 0.0095(14) 0.0188(14) 0.0023(14)
C36B 0.0577(18) 0.064(2) 0.0570(18) 0.0095(14) 0.0188(14) 0.0023(14)
C37B 0.0577(18) 0.064(2) 0.0570(18) 0.0095(14) 0.0188(14) 0.0023(14)
C38B 0.0577(18) 0.064(2) 0.0570(18) 0.0095(14) 0.0188(14) 0.0023(14)
C39B 0.0577(18) 0.064(2) 0.0570(18) 0.0095(14) 0.0188(14) 0.0023(14)
C40B 0.0577(18) 0.064(2) 0.0570(18) 0.0095(14) 0.0188(14) 0.0023(14)
C41B 0.0577(18) 0.064(2) 0.0570(18) 0.0095(14) 0.0188(14) 0.0023(14)
C42B 0.0577(18) 0.064(2) 0.0570(18) 0.0095(14) 0.0188(14) 0.0023(14)
C43B 0.0577(18) 0.064(2) 0.0570(18) 0.0095(14) 0.0188(14) 0.0023(14)
C44B 0.0577(18) 0.064(2) 0.0570(18) 0.0095(14) 0.0188(14) 0.0023(14)
C45B 0.0577(18) 0.064(2) 0.0570(18) 0.0095(14) 0.0188(14) 0.0023(14)
C46B 0.0577(18) 0.064(2) 0.0570(18) 0.0095(14) 0.0188(14) 0.0023(14)
C47B 0.0577(18) 0.064(2) 0.0570(18) 0.0095(14) 0.0188(14) 0.0023(14)
C48B 0.0577(18) 0.064(2) 0.0570(18) 0.0095(14) 0.0188(14) 0.0023(14)
C49B 0.0577(18) 0.064(2) 0.0570(18) 0.0095(14) 0.0188(14) 0.0023(14)
C50B 0.0577(18) 0.064(2) 0.0570(18) 0.0095(14) 0.0188(14) 0.0023(14)
C51B 0.0577(18) 0.064(2) 0.0570(18) 0.0095(14) 0.0188(14) 0.0023(14)
C52B 0.0577(18) 0.064(2) 0.0570(18) 0.0095(14) 0.0188(14) 0.0023(14)
C53B 0.0577(18) 0.064(2) 0.0570(18) 0.0095(14) 0.0188(14) 0.0023(14)
C54B 0.0577(18) 0.064(2) 0.0570(18) 0.0095(14) 0.0188(14) 0.0023(14)
C55B 0.0577(18) 0.064(2) 0.0570(18) 0.0095(14) 0.0188(14) 0.0023(14)
C56B 0.0577(18) 0.064(2) 0.0570(18) 0.0095(14) 0.0188(14) 0.0023(14)
C57B 0.0577(18) 0.064(2) 0.0570(18) 0.0095(14) 0.0188(14) 0.0023(14)
C58B 0.0577(18) 0.064(2) 0.0570(18) 0.0095(14) 0.0188(14) 0.0023(14)
C59B 0.0577(18) 0.064(2) 0.0570(18) 0.0095(14) 0.0188(14) 0.0023(14)
C60B 0.0577(18) 0.064(2) 0.0570(18) 0.0095(14) 0.0188(14) 0.0023(14)
C61B 0.0577(18) 0.064(2) 0.0570(18) 0.0095(14) 0.0188(14) 0.0023(14)
C62B 0.0577(18) 0.064(2) 0.0570(18) 0.0095(14) 0.0188(14) 0.0023(14)
C63B 0.0577(18) 0.064(2) 0.0570(18) 0.0095(14) 0.0188(14) 0.0023(14)
C64B 0.0577(18) 0.064(2) 0.0570(18) 0.0095(14) 0.0188(14) 0.0023(14)
C65B 0.0577(18) 0.064(2) 0.0570(18) 0.0095(14) 0.0188(14) 0.0023(14)
C66B 0.0577(18) 0.064(2) 0.0570(18) 0.0095(14) 0.0188(14) 0.0023(14)
C67B 0.0577(18) 0.064(2) 0.0570(18) 0.0095(14) 0.0188(14) 0.0023(14)
C68B 0.0577(18) 0.064(2) 0.0570(18) 0.0095(14) 0.0188(14) 0.0023(14)
C69B 0.0577(18) 0.064(2) 0.0570(18) 0.0095(14) 0.0188(14) 0.0023(14)
C70B 0.0577(18) 0.064(2) 0.0570(18) 0.0095(14) 0.0188(14) 0.0023(14)
C71B 0.0577(18) 0.064(2) 0.0570(18) 0.0095(14) 0.0188(14) 0.0023(14)
C72B 0.0577(18) 0.064(2) 0.0570(18) 0.0095(14) 0.0188(14) 0.0023(14)
C73B 0.0577(18) 0.064(2) 0.0570(18) 0.0095(14) 0.0188(14) 0.0023(14)
C74B 0.0577(18) 0.064(2) 0.0570(18) 0.0095(14) 0.0188(14) 0.0023(14)
C75B 0.0577(18) 0.064(2) 0.0570(18) 0.0095(14) 0.0188(14) 0.0023(14)
C76B 0.0577(18) 0.064(2) 0.0570(18) 0.0095(14) 0.0188(14) 0.0023(14)
C77B 0.0577(18) 0.064(2) 0.0570(18) 0.0095(14) 0.0188(14) 0.0023(14)
C78B 0.0577(18) 0.064(2) 0.0570(18) 0.0095(14) 0.0188(14) 0.0023(14)
C79B 0.0577(18) 0.064(2) 0.0570(18) 0.0095(14) 0.0188(14) 0.0023(14)
C80B 0.0577(18) 0.064(2) 0.0570(18) 0.0095(14) 0.0188(14) 0.0023(14)
C81B 0.0577(18) 0.064(2) 0.0570(18) 0.0095(14) 0.0188(14) 0.0023(14)
C82B 0.0577(18) 0.064(2) 0.0570(18) 0.0095(14) 0.0188(14) 0.0023(14)
C11 0.061(2) 0.049(2) 0.054(2) 0.0005(14) 0.0130(15) -0.0034(15)
C12 0.061(2) 0.049(2) 0.054(2) 0.0005(14) 0.0130(15) -0.0034(15)
C13 0.061(2) 0.049(2) 0.054(2) 0.0005(14) 0.0130(15) -0.0034(15)
C14 0.061(2) 0.049(2) 0.054(2) 0.0005(14) 0.0130(15) -0.0034(15)
C15 0.061(2) 0.049(2) 0.054(2) 0.0005(14) 0.0130(15) -0.0034(15)
C16 0.061(2) 0.049(2) 0.054(2) 0.0005(14) 0.0130(15) -0.0034(15)
C17 0.061(2) 0.049(2) 0.054(2) 0.0005(14) 0.0130(15) -0.0034(15)
C18 0.061(2) 0.049(2) 0.054(2) 0.0005(14) 0.0130(15) -0.0034(15)
C19 0.061(2) 0.049(2) 0.054(2) 0.0005(14) 0.0130(15) -0.0034(15)
C20 0.061(2) 0.049(2) 0.054(2) 0.0005(14) 0.0130(15) -0.0034(15)
C1C 0.061(2) 0.049(2) 0.054(2) 0.0005(14) 0.0130(15) -0.0034(15)
C2C 0.061(2) 0.049(2) 0.054(2) 0.0005(14) 0.0130(15) -0.0034(15)
C3C 0.061(2) 0.049(2) 0.054(2) 0.0005(14) 0.0130(15) -0.0034(15)
C4C 0.061(2) 0.049(2) 0.054(2) 0.0005(14) 0.0130(15) -0.0034(15)
C5C 0.061(2) 0.049(2) 0.054(2) 0.0005(14) 0.0130(15) -0.0034(15)
C6C 0.061(2) 0.049(2) 0.054(2) 0.0005(14) 0.0130(15) -0.0034(15)
C7C 0.061(2) 0.049(2) 0.054(2) 0.0005(14) 0.0130(15) -0.0034(15)
C8C 0.061(2) 0.049(2) 0.054(2) 0.0005(14) 0.0130(15) -0.0034(15)
C9C 0.061(2) 0.049(2) 0.054(2) 0.0005(14) 0.0130(15) -0.0034(15)
C11C 0.061(2) 0.049(2) 0.054(2) 0.0005(14) 0.0130(15) -0.0034(15)
C12C 0.061(2) 0.049(2) 0.054(2) 0.0005(14) 0.0130(15) -0.0034(15)
C13C 0.061(2) 0.049(2) 0.054(2) 0.0005(14) 0.0130(15) -0.0034(15)
C14C 0.061(2) 0.049(2) 0.054(2) 0.0005(14) 0.0130(15) -0.0034(15)
C15C 0.061(2) 0.049(2) 0.054(2) 0.0005(14) 0.0130(15) -0.0034(15)
C16C 0.061(2) 0.049(2) 0.054(2) 0.0005(14) 0.0130(15) -0.0034(15)
C17C 0.061(2) 0.049(2) 0.054(2) 0.0005(14) 0.0130(15) -0.0034(15)
C18C 0.061(2) 0.049(2) 0.054(2) 0.0005(14) 0.0130(15) -0.0034(15)
C19C 0.061(2) 0.049(2) 0.054(2) 0.0005(14) 0.0130(15) -0.0034(15)
C20C 0.061(2) 0.049(2) 0.054(2) 0.0005(14) 0.0130(15) -0.0034(15)
C21C 0.061(2) 0.049(2) 0.054(2) 0.0005(14) 0.0130(15) -0.0034(15)
C22C 0.061(2) 0.049(2) 0.054(2) 0.0005(14) 0.0130(15) -0.0034(15)
C23C 0.061(2) 0.049(2) 0.054(2) 0.0005(14) 0.0130(15) -0.0034(15)
C24C 0.061(2) 0.049(2) 0.054(2) 0.0005(14) 0.0130(15) -0.0034(15)
C25C 0.061(2) 0.049(2) 0.054(2) 0.0005(14) 0.0130(15) -0.0034(15)
C26C 0.061(2) 0.049(2) 0.054(2) 0.0005(14) 0.0130(15) -0.0034(15)
C27C 0.061(2) 0.049(2) 0.054(2) 0.0005(14) 0.0130(15) -0.0034(15)
C28C 0.061(2) 0.049(2) 0.054(2) 0.0005(14) 0.0130(15) -0.0034(15)
C29C 0.061(2) 0.049(2) 0.054(2) 0.0005(14) 0.0130(15) -0.0034(15)
C30C 0.061(2) 0.049(2) 0.054(2) 0.0005(14) 0.0130(15) -0.0034(15)
C31C 0.061(2) 0.049(2) 0.054(2) 0.0005(14) 0.0130(15) -0.0034(15)
C32C 0.061(2) 0.049(2) 0.054(2) 0.0005(14) 0.0130(15) -0.0034(15)
C33C 0.061(2) 0.049(2) 0.054(2) 0.0005(14) 0.0130(15) -0.0034(15)
C34C 0.061(2) 0.049(2) 0.054(2) 0.0005(14) 0.0130(15) -0.0034(15)
C35C 0.061(2) 0.049(2) 0.054(2) 0.0005(14) 0.0130(15) -0.0034(15)
C36C 0.061(2) 0.049(2) 0.054(2) 0.0005(14) 0.0130(15) -0.0034(15)
C37C 0.061(2) 0.049(2) 0.054(2) 0.0005(14) 0.0130(15) -0.0034(15)
C38C 0.061(2) 0.049(2) 0.054(2) 0.0005(14) 0.0130(15) -0.0034(15)
C39C 0.061(2) 0.049(2) 0.054(2) 0.0005(14) 0.0130(15) -0.0034(15)
C40C 0.061(2) 0.049(2) 0.054(2) 0.0005(14) 0.0130(15) -0.0034(15)
C41C 0.061(2) 0.049(2) 0.054(2) 0.0005(14) 0.0130(15) -0.0034(15)
C42C 0.061(2) 0.049(2) 0.054(2) 0.0005(14) 0.0130(15) -0.0034(15)
C43C 0.061(2) 0.049(2) 0.054(2) 0.0005(14) 0.0130(15) -0.0034(15)
C44C 0.061(2) 0.049(2) 0.054(2) 0.0005(14) 0.0130(15) -0.0034(15)
C45C 0.061(2) 0.049(2) 0.054(2) 0.0005(14) 0.0130(15) -0.0034(15)
C46C 0.061(2) 0.049(2) 0.054(2) 0.0005(14) 0.0130(15) -0.0034(15)
C47C 0.061(2) 0.049(2) 0.054(2) 0.0005(14) 0.0130(15) -0.0034(15)
C48C 0.061(2) 0.049(2) 0.054(2) 0.0005(14) 0.0130(15) -0.0034(15)
C49C 0.061(2) 0.049(2) 0.054(2) 0.0005(14) 0.0130(15) -0.0034(15)
C50C 0.061(2) 0.049(2) 0.054(2) 0.0005(14) 0.0130(15) -0.0034(15)
C51C 0.061(2) 0.049(2) 0.054(2) 0.0005(14) 0.0130(15) -0.0034(15)
C52C 0.061(2) 0.049(2) 0.054(2) 0.0005(14) 0.0130(15) -0.0034(15)
C53C 0.061(2) 0.049(2) 0.054(2) 0.0005(14) 0.0130(15) -0.0034(15)
C54C 0.061(2) 0.049(2) 0.054(2) 0.0005(14) 0.0130(15) -0.0034(15)
C55C 0.061(2) 0.049(2) 0.054(2) 0.0005(14) 0.0130(15) -0.0034(15)
C56C 0.061(2) 0.049(2) 0.054(2) 0.0005(14) 0.0130(15) -0.0034(15)
C57C 0.061(2) 0.049(2) 0.054(2) 0.0005(14) 0.0130(15) -0.0034(15)
C58C 0.061(2) 0.049(2) 0.054(2) 0.0005(14) 0.0130(15) -0.0034(15)
C59C 0.061(2) 0.049(2) 0.054(2) 0.0005(14) 0.0130(15) -0.0034(15)
C60C 0.061(2) 0.049(2) 0.054(2) 0.0005(14) 0.0130(15) -0.0034(15)
C61C 0.061(2) 0.049(2) 0.054(2) 0.0005(14) 0.0130(15) -0.0034(15)
C62C 0.061(2) 0.049(2) 0.054(2) 0.0005(14) 0.0130(15) -0.0034(15)
C63C 0.061(2) 0.049(2) 0.054(2) 0.0005(14) 0.0130(15) -0.0034(15)
C64C 0.061(2) 0.049(2) 0.054(2) 0.0005(14) 0.0130(15) -0.0034(15)
C65C 0.061(2) 0.049(2) 0.054(2) 0.0005(14) 0.0130(15) -0.0034(15)
C66C 0.061(2) 0.049(2) 0.054(2) 0.0005(14) 0.0130(15) -0.0034(15)
C67C 0.061(2) 0.049(2) 0.054(2) 0.0005(14) 0.0130(15) -0.0034(15)
C68C 0.061(2) 0.049(2) 0.054(2) 0.0005(14) 0.0130(15) -0.0034(15)
C69C 0.061(2) 0.049(2) 0.054(2) 0.0005(14) 0.0130(15) -0.0034(15)
C70C 0.061(2) 0.049(2) 0.054(2) 0.0005(14) 0.0130(15) -0.0034(15)
C71C 0.061(2) 0.049(2) 0.054(2) 0.0005(14) 0.0130(15) -0.0034(15)
C72C 0.061(2) 0.049(2) 0.054(2) 0.0005(14) 0.0130(15) -0.0034(15)
C73C 0.061(2) 0.049(2) 0.054(2) 0.0005(14) 0.0130(15) -0.0034(15)
C74C 0.061(2) 0.049(2) 0.054(2) 0.0005(14) 0.0130(15) -0.0034(15)
C75C 0.061(2) 0.049(2) 0.054(2) 0.0005(14) 0.0130(15) -0.0034(15)
C76C 0.061(2) 0.049(2) 0.054(2) 0.0005(14) 0.0130(15) -0.0034(15)
C77C 0.061(2) 0.049(2) 0.054(2) 0.0005(14) 0.0130(15) -0.0034(15)
C78C 0.061(2) 0.049(2) 0.054(2) 0.0005(14) 0.0130(15) -0.0034(15)
C79C 0.061(2) 0.049(2) 0.054(2) 0.0005(14) 0.0130(15) -0.0034(15)
C80C 0.061(2) 0.049(2) 0.054(2) 0.0005(14) 0.0130(15) -0.0034(15)
C81C 0.061(2) 0.049(2) 0.054(2) 0.0005(14) 0.0130(15) -0.0034(15)
C82C 0.061(2) 0.049(2) 0.054(2) 0.0005(14) 0.0130(15) -0.0034(15)
C1S 0.072(9) 0.257(15) 0.066(8) -0.016(10) 0.036(7) 0.009(11)
C2S 0.092(7) 0.107(7) 0.103(8) 0.044(7) 0.002(7) 0.016(7)
C3S 0.070(6) 0.100(7) 0.126(7) 0.008(7) 0.024(6) -0.005(6)
C1T 0.072(6) 0.099(7) 0.123(8) 0.021(7) 0.012(7) -0.005(6)
C2T 0.078(7) 0.093(7) 0.119(8) 0.022(7) -0.006(7) 0.000(6)
C3T 0.092(7) 0.104(7) 0.107(8) 0.036(7) -0.004(7) 0.015(6)
C4T 0.095(7) 0.110(7) 0.112(8) 0.039(7) -0.001(7) 0.012(6)
C5T 0.089(8) 0.107(8) 0.125(9) 0.031(8) 0.007(8) -0.005(8)
C6T 0.081(6) 0.100(7) 0.130(7) 0.015(7) 0.016(6) -0.010(6)
Cl1T 0.114(6) 0.170(8) 0.135(7) 0.063(6) 0.048(5) 0.026(6)
Cl2T 0.093(8) 0.132(7) 0.113(7) 0.049(6) 0.022(7) 0.010(7)
Cl3T 0.076(6) 0.073(6) 0.127(8) 0.009(6) -0.024(6) -0.014(5)
Cl4T 0.070(5) 0.094(6) 0.125(8) 0.004(7) 0.016(6) -0.020(5)
S1 0.090(5) 0.297(12) 0.084(5) -0.020(7) 0.035(4) 0.001(7)
S2 0.068(3) 0.166(7) 0.053(3) 0.006(4) 0.019(2) 0.018(4)
S3 0.072(4) 0.101(5) 0.101(5) 0.036(4) 0.016(4) -0.002(3)
S4 0.111(5) 0.090(5) 0.104(5) -0.008(4) -0.015(4) 0.005(4)
S5 0.124(7) 0.133(7) 0.190(9) -0.034(8) 0.063(7) -0.024(6)
S6 0.078(5) 0.099(6) 0.114(6) 0.017(5) 0.043(5) -0.022(5)

loop_
_atom_type_symbol
_atom_type_description
_atom_type_scat_dispersion_real
_atom_type_scat_dispersion_imag
_atom_type_scat_source
C C 0.0033 0.0016 'International Tables Vol C Tables 4.2.6.8 and 6.1.1.4'
S S 0.1246 0.1234 'International Tables Vol C Tables 4.2.6.8 and 6.1.1.4'
Cl Cl 0.1484 0.1585 'International Tables Vol C Tables 4.2.6.8 and 6.1.1.4'
Gd Gd -0.1653 3.9035 'International Tables Vol C Tables 4.2.6.8 and 6.1.1.4'
H H 0.0000 0.0000 'International Tables Vol C Tables 4.2.6.8 and 6.1.1.4'

loop_
_geom_angle_atom_site_label_1
_geom_angle_atom_site_label_2
_geom_angle_atom_site_label_3
_geom_angle
_geom_angle_site_symmetry_1
_geom_angle_site_symmetry_3
C2A C1 C1A 89.0(8) . .
C2A C1 C3 116.3(10) . .
C1A C1 C3 114.9(10) . .
C2A C1 C2 114.8(10) . .
C1A C1 C2 113.5(10) . .
C3 C1 C2 107.8(9) . .
C6 C2 C1 110.6(10) . .
C6 C2 C7 111.5(11) . .
C1 C2 C7 108.3(10) . .
C6 C2 H11 108.8 . .
C1 C2 H11 108.8 . .
C7 C2 H11 108.8 . .
C1 C3 C5 109.8(10) . .
C1 C3 C4 110.7(10) . .
C5 C3 C4 111.5(10) . .
C1 C3 H12 108.2 . .
C5 C3 H12 108.2 . .
C4 C3 H12 108.2 . .
C3 C4 C8 108.7(11) . .
C3 C4 H17 110.0 . .
C8 C4 H17 110.0 . .
C3 C4 H18 110.0 . .
C8 C4 H18 110.0 . .
H17 C4 H18 108.3 . .
C3 C5 C9 109.1(11) . .
C3 C5 H19 109.9 . .
C9 C5 H19 109.9 . .
C3 C5 H20 109.9 . .
C9 C5 H20 109.9 . .
H19 C5 H20 108.3 . .
C2 C6 C8 108.7(11) . .
C2 C6 H21 109.9 . .
C8 C6 H21 109.9 . .
C2 C6 H22 109.9 . .
C8 C6 H22 109.9 . .
H21 C6 H22 108.3 . .
C9 C7 C2 109.1(13) . .
C9 C7 H23 109.9 . .
C2 C7 H23 109.9 . .
C9 C7 H24 109.9 . .
C2 C7 H24 109.9 . .
H23 C7 H24 108.3 . .
C10 C8 C4 110.7(11) . .
C10 C8 C6 108.3(11) . .
C4 C8 C6 109.2(10) . .
C10 C8 H13 109.5 . .
C4 C8 H13 109.5 . .
C6 C8 H13 109.5 . .
C7 C9 C10 111.2(11) . .
C7 C9 C5 106.2(11) . .
C10 C9 C5 108.5(11) . .
C7 C9 H14 110.3 . .
C10 C9 H14 110.3 . .
C5 C9 H14 110.3 . .
C8 C10 C9 110.3(11) . .
C8 C10 H7 109.6 . .
C9 C10 H7 109.6 . .
C8 C10 H8 109.6 . .
C9 C10 H8 109.6 . .
H7 C10 H8 108.1 . .
C6B C1A C10A 96.4(12) . .
C6B C1A C1 126.4(11) . .
C10A C1A C1 137.0(12) . .
C6B C1A C3A 6.0(10) . .
C10A C1A C3A 101.2(11) . .
C1 C1A C3A 121.3(10) . .
C6B C1A C7B 115.9(10) . .
C10A C1A C7B 23.6(9) . .
C1 C1A C7B 115.4(10) . .
C3A C1A C7B 119.6(11) . .
C6A C2A C10B 97.7(13) . .
C6A C2A C1 127.5(11) . .
C10B C2A C1 134.6(12) . .
C6A C2A C3B 5.7(11) . .
C10B C2A C3B 102.5(13) . .
C1 C2A C3B 122.6(11) . .
C6A C2A C7A 115.9(10) . .
C10B C2A C7A 24.7(9) . .
C1 C2A C7A 113.5(10) . .
C3B C2A C7A 119.4(14) . .
C11C C3A C1C 107.3(15) . .
C11C C3A C4A 27.4(10) . .
C1C C3A C4A 80.0(13) . .
C11C C3A C12A 88.1(12) . .
C1C C3A C12A 156.2(19) . .
C4A C3A C12A 114.0(11) . .
C11C C3A C1A 157.7(18) . .
C1C C3A C1A 53.4(12) . .
C4A C3A C1A 131.8(13) . .
C12A C3A C1A 107.1(9) . .
C11C C3A C9C 117.7(15) . .
C1C C3A C9C 126.5(17) . .
C4A C3A C9C 139.9(17) . .
C12A C3A C9C 31.6(8) . .
C1A C3A C9C 75.5(10) . .
C15A C4A C5A 114.1(14) . .
C15A C4A C3A 121.3(14) . .
C5A C4A C3A 118.3(19) . .
C18A C5A C6A 102.9(11) . .
C18A C5A C4A 121.8(16) . .
C6A C5A C4A 125(2) . .
C20A C6A C2A 114.6(13) . .
C20A C6A C5A 111.6(12) . .
C2A C6A C5A 127.9(17) . .
C8A C7A C22A 107.6(11) . .
C8A C7A C2A 132.7(14) . .
C22A C7A C2A 114.3(11) . .
C7A C8A C9A 126.4(18) . .
C7A C8A C24A 108.6(10) . .
C9A C8A C24A 114.5(15) . .
C27A C9A C8A 120.7(15) . .
C27A C9A C10A 113.8(14) . .
C8A C9A C10A 118.4(17) . .
C11A C10A C1A 111.8(16) . .
C11A C10A C9A 119.0(16) . .
C1A C10A C9A 121.9(15) . .
C10A C11A C12A 114.0(17) . .
C10A C11A C29A 125.4(16) . .
C12A C11A C29A 115.3(13) . .
C13A C12A C6B 128.8(12) . .
C13A C12A C11A 125.7(13) . .
C6B C12A C11A 98.8(13) . .
C13A C12A C19B 20.5(9) . .
C6B C12A C19B 108.9(10) . .
C11A C12A C19B 144.5(13) . .
C13A C12A C21B 102.1(12) . .
C6B C12A C21B 123.0(13) . .
C11A C12A C21B 24.6(9) . .
C19B C12A C21B 122.2(12) . .
C13A C12A C3A 123.7(11) . .
C6B C12A C3A 5.2(11) . .
C11A C12A C3A 103.0(11) . .
C19B C12A C3A 103.8(9) . .
C21B C12A C3A 127.0(11) . .
C12A C13A C31A 118.9(14) . .
C12A C13A C14A 119.5(14) . .
C31A C13A C14A 116.4(15) . .
C15A C14A C13A 121.1(15) . .
C15A C14A C34A 108.8(11) . .
C13A C14A C34A 120.7(15) . .
C14A C15A C4A 119.8(15) . .
C14A C15A C16A 107.0(11) . .
C4A C15A C16A 125.0(14) . .
C17A C16A C35A 120.1(10) . .
C17A C16A C15A 119.1(13) . .
C35A C16A C15A 109.7(11) . .
C16A C17A C38A 117.8(10) . .
C16A C17A C18A 119.9(12) . .
C38A C17A C18A 117.2(12) . .
C19A C18A C5A 111.3(12) . .
C19A C18A C17A 120.5(14) . .
C5A C18A C17A 119.4(13) . .
C18A C19A C20A 106.8(11) . .
C18A C19A C40A 120.2(15) . .
C20A C19A C40A 126.0(15) . .
C13B C20A C6A 128.0(11) . .
C13B C20A C11B 124.8(13) . .
C6A C20A C11B 101.9(13) . .
C13B C20A C19A 21.5(9) . .
C6A C20A C19A 106.7(10) . .
C11B C20A C19A 144.1(14) . .
C13B C20A C21A 100.4(12) . .
C6A C20A C21A 126.2(13) . .
C11B C20A C21A 24.9(9) . .
C19A C20A C21A 121.0(12) . .
C13B C20A C3B 123.2(12) . .
C6A C20A C3B 4.8(11) . .
C11B C20A C3B 106.0(12) . .
C19A C20A C3B 101.9(9) . .
C21A C20A C3B 130.0(12) . .
C22A C21A C42A 120.7(16) . .
C22A C21A C20A 116.9(15) . .
C42A C21A C20A 114.4(14) . .
C21A C22A C7A 124.7(16) . .
C21A C22A C23A 121.6(16) . .
C7A C22A C23A 107.0(11) . .
C44A C23A C24A 118.5(15) . .
C44A C23A C22A 123.6(15) . .
C24A C23A C22A 109.9(12) . .
C25A C24A C23A 125.0(15) . .
C25A C24A C8A 122.1(14) . .
C23A C24A C8A 106.5(11) . .
C26A C25A C24A 119.1(14) . .
C26A C25A C46A 119.7(10) . .
C24A C25A C46A 116.2(13) . .
C25A C26A C49A 121.2(10) . .
C25A C26A C27A 124.6(15) . .
C49A C26A C27A 104.1(10) . .
C9A C27A C28A 125.1(16) . .
C9A C27A C26A 118.3(14) . .
C28A C27A C26A 110.8(11) . .
C29A C28A C27A 120.4(16) . .
C29A C28A C50A 121.0(15) . .
C27A C28A C50A 107.7(11) . .
C28A C29A C30A 119.1(15) . .
C28A C29A C11A 114.6(15) . .
C30A C29A C11A 119.7(15) . .
C52A C30A C29A 121.3(15) . .
C52A C30A C31A 110.1(12) . .
C29A C30A C31A 120.2(15) . .
C13A C31A C30A 119.3(16) . .
C13A C31A C32A 123.2(16) . .
C30A C31A C32A 105.3(12) . .
C33A C32A C31A 119.5(15) . .
C33A C32A C53A 122.2(15) . .
C31A C32A C53A 108.9(12) . .
C34A C33A C32A 118.1(15) . .
C34A C33A C56A 123.0(15) . .
C32A C33A C56A 111.7(15) . .
C33A C34A C35A 122.8(14) . .
C33A C34A C14A 121.5(16) . .
C35A C34A C14A 107.1(11) . .
C36A C35A C16A 120.1(9) . .
C36A C35A C34A 121.9(13) . .
C16A C35A C34A 107.4(10) . .
C37A C36A C35A 121.2(10) . .
C37A C36A C57A 109.7(13) . .
C35A C36A C57A 122.6(12) . .
C36A C37A C38A 118.3(11) . .
C36A C37A C60A 127.8(15) . .
C38A C37A C60A 103.9(10) . .
C17A C38A C39A 119.0(13) . .
C17A C38A C37A 121.9(10) . .
C39A C38A C37A 109.5(11) . .
C40A C39A C61A 118.2(15) . .
C40A C39A C38A 125.4(15) . .
C61A C39A C38A 108.9(11) . .
C39A C40A C19A 117.2(15) . .
C39A C40A C41A 126.2(16) . .
C19A C40A C41A 110.4(15) . .
C63A C41A C42A 108.4(12) . .
C63A C41A C40A 115.8(15) . .
C42A C41A C40A 124.6(15) . .
C43A C42A C41A 107.9(12) . .
C43A C42A C21A 119.5(15) . .
C41A C42A C21A 122.7(16) . .
C42A C43A C64A 107.7(12) . .
C42A C43A C44A 119.4(15) . .
C64A C43A C44A 121.3(15) . .
C23A C44A C45A 125.4(16) . .
C23A C44A C43A 114.7(15) . .
C45A C44A C43A 111.8(15) . .
C44A C45A C66A 124.7(16) . .
C44A C45A C46A 114.7(13) . .
C66A C45A C46A 114.9(14) . .
C47A C46A C25A 118.1(10) . .
C47A C46A C45A 112.2(12) . .
C25A C46A C45A 119.5(14) . .
C46A C47A C48A 117.8(10) . .
C46A C47A C68A 126.8(14) . .
C48A C47A C68A 104.7(10) . .
C49A C48A C47A 121.6(11) . .
C49A C48A C70A 119.1(14) . .
C47A C48A C70A 110.5(10) . .
C48A C49A C50A 121.3(14) . .
C48A C49A C26A 121.4(11) . .
C50A C49A C26A 109.8(11) . .
C51A C50A C49A 124.1(15) . .
C51A C50A C28A 119.5(15) . .
C49A C50A C28A 107.6(11) . .
C50A C51A C71A 116.7(15) . .
C50A C51A C52A 122.1(15) . .
C71A C51A C52A 115.6(14) . .
C53A C52A C30A 108.7(12) . .
C53A C52A C51A 122.2(15) . .
C30A C52A C51A 116.7(15) . .
C54A C53A C52A 120.4(16) . .
C54A C53A C32A 124.1(16) . .
C52A C53A C32A 106.9(12) . .
C53A C54A C55A 119.2(16) . .
C53A C54A C72A 122.3(16) . .
C55A C54A C72A 110.7(12) . .
C56A C55A C54A 118.6(15) . .
C56A C55A C74A 123.9(15) . .
C54A C55A C74A 105.6(11) . .
C55A C56A C33A 123.8(15) . .
C55A C56A C57A 110.6(13) . .
C33A C56A C57A 118.1(14) . .
C58A C57A C36A 121.6(16) . .
C58A C57A C56A 117.3(16) . .
C36A C57A C56A 111.4(12) . .
C57A C58A C75A 127.3(16) . .
C57A C58A C59A 119.9(16) . .
C75A C58A C59A 104.4(11) . .
C60A C59A C58A 123.0(16) . .
C60A C59A C77A 115.6(16) . .
C58A C59A C77A 109.8(11) . .
C59A C60A C61A 126.8(16) . .
C59A C60A C37A 117.2(15) . .
C61A C60A C37A 111.3(11) . .
C62A C61A C60A 120.5(16) . .
C62A C61A C39A 119.9(15) . .
C60A C61A C39A 106.2(11) . .
C78A C62A C63A 119.6(16) . .
C78A C62A C61A 115.4(15) . .
C63A C62A C61A 119.2(15) . .
C62A C63A C41A 120.1(16) . .
C62A C63A C64A 119.8(16) . .
C41A C63A C64A 108.3(12) . .
C65A C64A C63A 119.9(16) . .
C65A C64A C43A 124.1(16) . .
C63A C64A C43A 107.6(12) . .
C64A C65A C66A 116.6(15) . .
C64A C65A C79A 123.2(17) . .
C66A C65A C79A 111.0(12) . .
C45A C66A C65A 121.1(16) . .
C45A C66A C67A 121.2(15) . .
C65A C66A C67A 106.4(11) . .
C68A C67A C66A 125.0(16) . .
C68A C67A C80A 122.8(16) . .
C66A C67A C80A 107.3(11) . .
C67A C68A C69A 120.6(17) . .
C67A C68A C47A 119.0(16) . .
C69A C68A C47A 110.4(11) . .
C82A C69A C70A 121.1(16) . .
C82A C69A C68A 122.1(16) . .
C70A C69A C68A 105.5(11) . .
C71A C70A C69A 121.1(15) . .
C71A C70A C48A 121.8(14) . .
C69A C70A C48A 108.9(11) . .
C70A C71A C72A 117.6(16) . .
C70A C71A C51A 116.8(15) . .
C72A C71A C51A 117.8(16) . .
C71A C72A C73A 121.4(17) . .
C71A C72A C54A 120.9(18) . .
C73A C72A C54A 105.4(12) . .
C82A C73A C74A 121.2(16) . .
C82A C73A C72A 119.1(16) . .
C74A C73A C72A 110.1(12) . .
C75A C74A C73A 122.4(17) . .
C75A C74A C55A 120.3(16) . .
C73A C74A C55A 108.2(11) . .
C74A C75A C58A 120.0(15) . .
C74A C75A C76A 121.4(16) . .
C58A C75A C76A 110.0(12) . .
C77A C76A C81A 120.9(16) . .
C77A C76A C75A 109.9(12) . .
C81A C76A C75A 118.1(15) . .
C76A C77A C78A 125.5(16) . .
C76A C77A C59A 105.7(11) . .
C78A C77A C59A 121.0(15) . .
C62A C78A C77A 120.0(16) . .
C62A C78A C79A 121.0(16) . .
C77A C78A C79A 108.7(16) . .
C78A C79A C80A 129.2(17) . .
C78A C79A C65A 116.2(16) . .
C80A C79A C65A 106.6(12) . .
C81A C80A C79A 116.6(17) . .
C81A C80A C67A 120.9(16) . .
C79A C80A C67A 108.3(12) . .
C80A C81A C76A 118.6(18) . .
C80A C81A C82A 116.6(16) . .
C76A C81A C82A 118.1(15) . .
C69A C82A C73A 119.0(16) . .
C69A C82A C81A 116.0(15) . .
C73A C82A C81A 118.6(16) . .
C4B C3B C20A 115.6(14) . .
C4B C3B C2A 131.8(19) . .
C20A C3B C2A 104.9(10) . .
C15B C4B C5B 117.1(16) . .
C15B C4B C3B 118.8(14) . .
C5B C4B C3B 117(2) . .
C18B C5B C6B 105.7(12) . .
C18B C5B C4B 120.1(16) . .
C6B C5B C4B 126(2) . .
C12A C6B C1A 117.2(14) . .
C12A C6B C5B 108.2(13) . .
C1A C6B C5B 127.6(18) . .
C8B C7B C22B 110.1(12) . .
C8B C7B C1A 128.4(14) . .
C22B C7B C1A 114.4(12) . .
C7B C8B C9B 129.8(18) . .
C7B C8B C24B 105.7(11) . .
C9B C8B C24B 114.8(14) . .
C27B C9B C8B 118.5(15) . .
C27B C9B C10B 118.5(14) . .
C8B C9B C10B 117.8(17) . .
C11B C10B C2A 112.7(17) . .
C11B C10B C9B 115.9(17) . .
C2A C10B C9B 122.1(16) . .
C10B C11B C20A 111.6(17) . .
C10B C11B C29B 125.4(16) . .
C20A C11B C29B 116.7(15) . .
C20A C13B C31B 119.2(15) . .
C20A C13B C14B 119.2(14) . .
C31B C13B C14B 115.1(15) . .
C15B C14B C13B 120.9(14) . .
C15B C14B C34B 107.9(11) . .
C13B C14B C34B 122.4(15) . .
C14B C15B C4B 121.5(15) . .
C14B C15B C16B 108.6(11) . .
C4B C15B C16B 121.8(14) . .
C17B C16B C35B 120.2(10) . .
C17B C16B C15B 121.7(13) . .
C35B C16B C15B 108.1(10) . .
C16B C17B C38B 117.8(10) . .
C16B C17B C18B 118.5(13) . .
C38B C17B C18B 117.4(14) . .
C19B C18B C5B 109.8(12) . .
C19B C18B C17B 120.9(15) . .
C5B C18B C17B 120.7(14) . .
C18B C19B C12A 106.3(11) . .
C18B C19B C40B 118.9(15) . .
C12A C19B C40B 125.9(14) . .
C22B C21B C42B 120.0(16) . .
C22B C21B C12A 119.1(17) . .
C42B C21B C12A 113.1(15) . .
C21B C22B C7B 124.4(18) . .
C21B C22B C23B 124.2(17) . .
C7B C22B C23B 105.6(11) . .
C44B C23B C24B 123.6(16) . .
C44B C23B C22B 120.2(16) . .
C24B C23B C22B 109.5(12) . .
C25B C24B C23B 121.2(16) . .
C25B C24B C8B 123.2(14) . .
C23B C24B C8B 108.5(11) . .
C26B C25B C24B 118.2(15) . .
C26B C25B C46B 119.7(10) . .
C24B C25B C46B 117.3(13) . .
C25B C26B C49B 121.2(10) . .
C25B C26B C27B 123.5(16) . .
C49B C26B C27B 104.4(10) . .
C9B C27B C28B 121.5(16) . .
C9B C27B C26B 120.9(14) . .
C28B C27B C26B 110.1(11) . .
C29B C28B C27B 120.7(15) . .
C29B C28B C50B 122.2(15) . .
C27B C28B C50B 108.6(11) . .
C28B C29B C30B 117.9(15) . .
C28B C29B C11B 116.2(15) . .
C30B C29B C11B 118.9(16) . .
C52B C30B C29B 121.1(16) . .
C52B C30B C31B 110.3(12) . .
C29B C30B C31B 120.0(15) . .
C13B C31B C30B 120.0(16) . .
C13B C31B C32B 124.8(16) . .
C30B C31B C32B 105.2(12) . .
C33B C32B C31B 117.3(15) . .
C33B C32B C53B 122.7(16) . .
C31B C32B C53B 109.0(12) . .
C34B C33B C32B 120.6(16) . .
C34B C33B C56B 120.1(15) . .
C32B C33B C56B 114.8(15) . .
C33B C34B C35B 125.2(15) . .
C33B C34B C14B 119.1(17) . .
C35B C34B C14B 107.1(11) . .
C36B C35B C16B 120.1(9) . .
C36B C35B C34B 121.9(13) . .
C16B C35B C34B 108.4(11) . .
C37B C36B C35B 121.2(10) . .
C37B C36B C57B 111.2(13) . .
C35B C36B C57B 121.1(13) . .
C36B C37B C38B 118.3(11) . .
C36B C37B C60B 124.9(15) . .
C38B C37B C60B 106.0(11) . .
C17B C38B C39B 119.3(14) . .
C17B C38B C37B 121.9(10) . .
C39B C38B C37B 108.8(11) . .
C40B C39B C61B 119.4(15) . .
C40B C39B C38B 124.1(16) . .
C61B C39B C38B 108.0(11) . .
C39B C40B C19B 119.0(16) . .
C39B C40B C41B 123.6(16) . .
C19B C40B C41B 109.6(16) . .
C63B C41B C42B 108.3(12) . .
C63B C41B C40B 117.0(15) . .
C42B C41B C40B 125.5(16) . .
C43B C42B C41B 107.8(12) . .
C43B C42B C21B 119.2(15) . .
C41B C42B C21B 122.9(17) . .
C42B C43B C64B 108.0(12) . .
C42B C43B C44B 119.0(15) . .
C64B C43B C44B 122.5(15) . .
C23B C44B C45B 121.9(16) . .
C23B C44B C43B 117.2(16) . .
C45B C44B C43B 112.5(15) . .
C44B C45B C66B 125.9(16) . .
C44B C45B C46B 115.4(13) . .
C66B C45B C46B 115.1(14) . .
C47B C46B C25B 118.1(10) . .
C47B C46B C45B 112.5(13) . .
C25B C46B C45B 120.0(14) . .
C46B C47B C48B 117.8(10) . .
C46B C47B C68B 125.7(14) . .
C48B C47B C68B 106.2(11) . .
C49B C48B C47B 121.6(11) . .
C49B C48B C70B 119.8(14) . .
C47B C48B C70B 109.9(11) . .
C48B C49B C50B 120.5(15) . .
C48B C49B C26B 121.3(11) . .
C50B C49B C26B 109.9(11) . .
C51B C50B C49B 123.8(16) . .
C51B C50B C28B 119.8(16) . .
C49B C50B C28B 107.0(11) . .
C50B C51B C71B 118.1(15) . .
C50B C51B C52B 120.5(15) . .
C71B C51B C52B 115.1(15) . .
C53B C52B C30B 108.5(12) . .
C53B C52B C51B 119.7(17) . .
C30B C52B C51B 118.1(16) . .
C54B C53B C52B 126.2(18) . .
C54B C53B C32B 119.9(16) . .
C52B C53B C32B 107.1(12) . .
C53B C54B C55B 122.4(16) . .
C53B C54B C72B 116.7(17) . .
C55B C54B C72B 110.0(12) . .
C56B C55B C54B 119.9(16) . .
C56B C55B C74B 122.1(15) . .
C54B C55B C74B 107.4(12) . .
C55B C56B C33B 119.6(16) . .
C55B C56B C57B 112.0(14) . .
C33B C56B C57B 119.0(14) . .
C58B C57B C36B 123.0(15) . .
C58B C57B C56B 118.0(15) . .
C36B C57B C56B 112.4(12) . .
C57B C58B C75B 125.1(18) . .
C57B C58B C59B 117.5(16) . .
C75B C58B C59B 107.3(11) . .
C60B C59B C58B 123.8(16) . .
C60B C59B C77B 120.5(16) . .
C58B C59B C77B 106.5(11) . .
C59B C60B C61B 125.0(17) . .
C59B C60B C37B 119.1(15) . .
C61B C60B C37B 108.5(11) . .
C62B C61B C60B 118.0(15) . .
C62B C61B C39B 121.5(15) . .
C60B C61B C39B 108.6(12) . .
C78B C62B C63B 118.9(16) . .
C78B C62B C61B 119.1(15) . .
C63B C62B C61B 116.5(15) . .
C62B C63B C41B 121.3(16) . .
C62B C63B C64B 117.1(16) . .
C41B C63B C64B 108.6(12) . .
C65B C64B C63B 126.1(16) . .
C65B C64B C43B 118.7(15) . .
C63B C64B C43B 107.3(12) . .
C64B C65B C66B 123.8(15) . .
C64B C65B C79B 117.1(16) . .
C66B C65B C79B 108.7(12) . .
C45B C66B C65B 116.0(16) . .
C45B C66B C67B 120.4(16) . .
C65B C66B C67B 108.9(11) . .
C68B C67B C66B 124.4(16) . .
C68B C67B C80B 124.6(17) . .
C66B C67B C80B 105.6(11) . .
C67B C68B C69B 122.3(18) . .
C67B C68B C47B 120.0(16) . .
C69B C68B C47B 108.6(11) . .
C82B C69B C70B 124.7(16) . .
C82B C69B C68B 118.4(15) . .
C70B C69B C68B 106.9(11) . .
C71B C70B C69B 116.6(16) . .
C71B C70B C48B 122.0(15) . .
C69B C70B C48B 108.4(11) . .
C70B C71B C72B 120.2(16) . .
C70B C71B C51B 115.3(15) . .
C72B C71B C51B 118.5(16) . .
C71B C72B C73B 121.4(17) . .
C71B C72B C54B 123.1(17) . .
C73B C72B C54B 104.5(12) . .
C82B C73B C74B 120.4(16) . .
C82B C73B C72B 118.2(16) . .
C74B C73B C72B 112.3(12) . .
C75B C74B C73B 124.2(17) . .
C75B C74B C55B 120.7(16) . .
C73B C74B C55B 105.8(12) . .
C74B C75B C58B 121.6(16) . .
C74B C75B C76B 120.8(16) . .
C58B C75B C76B 108.6(11) . .
C77B C76B C81B 122.9(17) . .
C77B C76B C75B 109.1(12) . .
C81B C76B C75B 116.7(16) . .
C76B C77B C78B 126.1(16) . .
C76B C77B C59B 108.3(11) . .
C78B C77B C59B 117.6(14) . .
C62B C78B C77B 119.5(16) . .
C62B C78B C79B 121.7(18) . .
C77B C78B C79B 107.7(15) . .
C78B C79B C80B 128.1(16) . .
C78B C79B C65B 118.4(16) . .
C80B C79B C65B 107.7(12) . .
C81B C80B C79B 120.2(18) . .
C81B C80B C67B 118.1(17) . .
C79B C80B C67B 108.6(12) . .
C80B C81B C76B 114.4(18) . .
C80B C81B C82B 117.9(17) . .
C76B C81B C82B 120.3(15) . .
C69B C82B C73B 118.2(16) . .
C69B C82B C81B 118.3(16) . .
C73B C82B C81B 117.5(15) . .
C1C C11 C2C 91(2) . .
C1C C11 C13 114(2) . .
C2C C11 C13 121(2) . .
C1C C11 C12 115(2) . .
C2C C11 C12 107(2) . .
C13 C11 C12 107.4(19) . .
C14 C12 C11 115(2) . .
C14 C12 C15 108(3) . .
C11 C12 C15 105(2) . .
C14 C12 H33 109.5 . .
C11 C12 H33 109.5 . .
C15 C12 H33 109.5 . .
C16 C13 C11 115(3) . .
C16 C13 C17 107(2) . .
C11 C13 C17 105(2) . .
C16 C13 H34 110.1 . .
C11 C13 H34 110.1 . .
C17 C13 H34 110.1 . .
C12 C14 C18 104(3) . .
C12 C14 H25 110.9 . .
C18 C14 H25 110.9 . .
C12 C14 H26 110.9 . .
C18 C14 H26 110.9 . .
H25 C14 H26 108.9 . .
C19 C15 C12 113(3) . .
C19 C15 H27 108.9 . .
C12 C15 H27 108.9 . .
C19 C15 H28 108.9 . .
C12 C15 H28 108.9 . .
H27 C15 H28 107.7 . .
C13 C16 C19 112(3) . .
C13 C16 H29 109.2 . .
C19 C16 H29 109.2 . .
C13 C16 H30 109.2 . .
C19 C16 H30 109.2 . .
H29 C16 H30 107.9 . .
C18 C17 C13 110(3) . .
C18 C17 H31 109.7 . .
C13 C17 H31 109.7 . .
C18 C17 H32 109.7 . .
C13 C17 H32 109.7 . .
H31 C17 H32 108.2 . .
C17 C18 C20 121(3) . .
C17 C18 C14 110(3) . .
C20 C18 C14 103(3) . .
C17 C18 H15 107.1 . .
C20 C18 H15 107.1 . .
C14 C18 H15 107.1 . .
C15 C19 C16 109(3) . .
C15 C19 C20 107(3) . .
C16 C19 C20 109(3) . .
C15 C19 H16 110.8 . .
C16 C19 H16 110.8 . .
C20 C19 H16 110.8 . .
C18 C20 C19 108(3) . .
C18 C20 H9 110.0 . .
C19 C20 H9 110.0 . .
C18 C20 H10 110.0 . .
C19 C20 H10 110.0 . .
H9 C20 H10 108.4 . .
C3A C1C C11 125(2) . .
C3A C1C C3C 112.2(17) . .
C11 C1C C3C 121.8(19) . .
C6C C2C C11 127(2) . .
C6C C2C C7C 115.9(10) . .
C11 C2C C7C 114.3(18) . .
C4C C3C C12C 117.4(18) . .
C4C C3C C1C 133(2) . .
C12C C3C C1C 94.4(16) . .
C15C C4C C5C 124.2(18) . .
C15C C4C C3C 116.0(16) . .
C5C C4C C3C 114.2(19) . .
C18C C5C C6C 110.2(13) . .
C18C C5C C4C 112.9(17) . .
C6C C5C C4C 129(2) . .
C20C C6C C2C 122.2(17) . .
C20C C6C C5C 105.2(13) . .
C2C C6C C5C 128(2) . .
C8C C7C C22C 110.6(13) . .
C8C C7C C2C 128(2) . .
C22C C7C C2C 110.6(15) . .
C7C C8C C9C 128(2) . .
C7C C8C C24C 104.0(11) . .
C9C C8C C24C 120.6(18) . .
C27C C9C C8C 113.4(17) . .
C27C C9C C3A 120.1(16) . .
C8C C9C C3A 119.0(18) . .
C3A C11C C12C 109.4(18) . .
C3A C11C C29C 122.0(17) . .
C12C C11C C29C 123.6(18) . .
C13C C12C C11C 119.3(18) . .
C13C C12C C3C 120.7(17) . .
C11C C12C C3C 114.2(18) . .
C12C C13C C31C 120.5(18) . .
C12C C13C C14C 120.2(18) . .
C31C C13C C14C 114.7(18) . .
C15C C14C C13C 120.2(19) . .
C15C C14C C34C 106.2(13) . .
C13C C14C C34C 123.2(19) . .
C14C C15C C4C 122.4(19) . .
C14C C15C C16C 110.9(13) . .
C4C C15C C16C 116.7(17) . .
C17C C16C C35C 120.1(10) . .
C17C C16C C15C 125.0(16) . .
C35C C16C C15C 106.0(12) . .
C16C C17C C38C 117.8(10) . .
C16C C17C C18C 115.1(16) . .
C38C C17C C18C 120.1(16) . .
C19C C18C C5C 106.1(12) . .
C19C C18C C17C 119.9(17) . .
C5C C18C C17C 126.2(17) . .
C18C C19C C20C 108.1(13) . .
C18C C19C C40C 116.8(17) . .
C20C C19C C40C 127.3(18) . .
C6C C20C C19C 110.2(13) . .
C6C C20C C21C 117(2) . .
C19C C20C C21C 124.4(19) . .
C22C C21C C42C 123(2) . .
C22C C21C C20C 120(2) . .
C42C C21C C20C 108.0(18) . .
C21C C22C C7C 129(2) . .
C21C C22C C23C 122(2) . .
C7C C22C C23C 105.6(12) . .
C44C C23C C24C 122.7(19) . .
C44C C23C C22C 121.3(19) . .
C24C C23C C22C 108.3(13) . .
C25C C24C C23C 123.7(19) . .
C25C C24C C8C 118.4(17) . .
C23C C24C C8C 110.0(13) . .
C26C C25C C24C 121.2(17) . .
C26C C25C C46C 119.6(10) . .
C24C C25C C46C 114.8(16) . .
C25C C26C C49C 121.2(10) . .
C25C C26C C27C 121.6(18) . .
C49C C26C C27C 106.3(11) . .
C9C C27C C28C 118.5(17) . .
C9C C27C C26C 124.1(17) . .
C28C C27C C26C 109.9(13) . .
C29C C28C C27C 122.1(19) . .
C29C C28C C50C 121.1(19) . .
C27C C28C C50C 107.0(13) . .
C28C C29C C30C 120.2(18) . .
C28C C29C C11C 117.7(18) . .
C30C C29C C11C 114.5(17) . .
C52C C30C C29C 117.9(18) . .
C52C C30C C31C 110.0(13) . .
C29C C30C C31C 120.7(18) . .
C13C C31C C30C 121.0(19) . .
C13C C31C C32C 123.8(19) . .
C30C C31C C32C 107.4(13) . .
C33C C32C C31C 118.3(19) . .
C33C C32C C53C 122.6(19) . .
C31C C32C C53C 105.3(13) . .
C34C C33C C32C 119.8(17) . .
C34C C33C C56C 121.3(17) . .
C32C C33C C56C 115.0(17) . .
C33C C34C C35C 124.0(17) . .
C33C C34C C14C 118.4(19) . .
C35C C34C C14C 107.5(12) . .
C36C C35C C16C 120.1(9) . .
C36C C35C C34C 123.1(14) . .
C16C C35C C34C 109.4(12) . .
C37C C36C C35C 121.2(10) . .
C37C C36C C57C 111.8(15) . .
C35C C36C C57C 119.8(15) . .
C36C C37C C38C 118.3(11) . .
C36C C37C C60C 125.9(18) . .
C38C C37C C60C 104.6(11) . .
C17C C38C C39C 118.5(15) . .
C17C C38C C37C 121.9(10) . .
C39C C38C C37C 109.0(12) . .
C40C C39C C61C 118.3(19) . .
C40C C39C C38C 121.3(18) . .
C61C C39C C38C 109.1(12) . .
C39C C40C C19C 123.2(18) . .
C39C C40C C41C 123.7(18) . .
C19C C40C C41C 107.1(18) . .
C63C C41C C42C 108.2(13) . .
C63C C41C C40C 115.3(17) . .
C42C C41C C40C 125.0(19) . .
C43C C42C C41C 108.5(13) . .
C43C C42C C21C 116.9(17) . .
C41C C42C C21C 127.1(19) . .
C42C C43C C64C 107.0(12) . .
C42C C43C C44C 120.0(18) . .
C64C C43C C44C 121.2(18) . .
C23C C44C C45C 121.2(19) . .
C23C C44C C43C 116.4(18) . .
C45C C44C C43C 115.8(18) . .
C44C C45C C66C 121.5(19) . .
C44C C45C C46C 116.2(16) . .
C66C C45C C46C 117.1(16) . .
C47C C46C C25C 118.1(10) . .
C47C C46C C45C 112.6(15) . .
C25C C46C C45C 121.0(16) . .
C46C C47C C48C 117.8(10) . .
C46C C47C C68C 125.0(17) . .
C48C C47C C68C 107.1(12) . .
C49C C48C C47C 121.6(11) . .
C49C C48C C70C 117.9(16) . .
C47C C48C C70C 110.1(12) . .
C48C C49C C50C 124.4(16) . .
C48C C49C C26C 121.3(10) . .
C50C C49C C26C 107.0(11) . .
C51C C50C C49C 117.8(18) . .
C51C C50C C28C 120.8(19) . .
C49C C50C C28C 109.8(12) . .
C50C C51C C71C 123.6(18) . .
C50C C51C C52C 118.5(17) . .
C71C C51C C52C 111.8(16) . .
C53C C52C C30C 106.1(13) . .
C53C C52C C51C 125.4(18) . .
C30C C52C C51C 121.3(17) . .
C54C C53C C52C 118(2) . .
C54C C53C C32C 119(2) . .
C52C C53C C32C 110.6(13) . .
C53C C54C C55C 123.1(19) . .
C53C C54C C72C 125.2(19) . .
C55C C54C C72C 106.7(12) . .
C56C C55C C54C 119.1(19) . .
C56C C55C C74C 118.3(18) . .
C54C C55C C74C 109.6(13) . .
C55C C56C C33C 119.6(18) . .
C55C C56C C57C 113.5(16) . .
C33C C56C C57C 117.8(16) . .
C58C C57C C36C 121.1(17) . .
C58C C57C C56C 120.7(17) . .
C36C C57C C56C 113.5(14) . .
C57C C58C C75C 120(2) . .
C57C C58C C59C 118.3(19) . .
C75C C58C C59C 107.6(12) . .
C60C C59C C58C 125.0(19) . .
C60C C59C C77C 120.3(19) . .
C58C C59C C77C 105.7(12) . .
C59C C60C C61C 124.4(19) . .
C59C C60C C37C 116.9(18) . .
C61C C60C C37C 110.6(12) . .
C62C C61C C60C 118.2(18) . .
C62C C61C C39C 124.9(18) . .
C60C C61C C39C 106.6(12) . .
C78C C62C C63C 121.4(19) . .
C78C C62C C61C 120.1(18) . .
C63C C62C C61C 111.8(17) . .
C62C C63C C41C 125.4(18) . .
C62C C63C C64C 117.3(18) . .
C41C C63C C64C 108.0(13) . .
C65C C64C C63C 123.2(19) . .
C65C C64C C43C 118.9(19) . .
C63C C64C C43C 108.2(13) . .
C64C C65C C66C 122.7(18) . .
C64C C65C C79C 120.4(18) . .
C66C C65C C79C 108.9(12) . .
C45C C66C C65C 119(2) . .
C45C C66C C67C 117.2(19) . .
C65C C66C C67C 107.7(12) . .
C68C C67C C66C 128(2) . .
C68C C67C C80C 119.2(19) . .
C66C C67C C80C 107.4(12) . .
C67C C68C C69C 127(2) . .
C67C C68C C47C 118.6(19) . .
C69C C68C C47C 106.9(12) . .
C82C C69C C70C 123.9(19) . .
C82C C69C C68C 115.7(18) . .
C70C C69C C68C 108.8(12) . .
C71C C70C C69C 117.4(18) . .
C71C C70C C48C 123.4(17) . .
C69C C70C C48C 107.1(12) . .
C70C C71C C72C 119.4(17) . .
C70C C71C C51C 112.2(16) . .
C72C C71C C51C 122.5(18) . .
C71C C72C C73C 121.7(18) . .
C71C C72C C54C 116.7(18) . .
C73C C72C C54C 107.5(13) . .
C82C C73C C74C 121.2(19) . .
C82C C73C C72C 118.0(18) . .
C74C C73C C72C 110.5(13) . .
C75C C74C C73C 123.7(19) . .
C75C C74C C55C 122.9(19) . .
C73C C74C C55C 105.5(13) . .
C74C C75C C58C 123.4(19) . .
C74C C75C C76C 119.8(18) . .
C58C C75C C76C 109.1(12) . .
C77C C76C C81C 122(2) . .
C77C C76C C75C 108.0(13) . .
C81C C76C C75C 118.5(18) . .
C76C C77C C78C 124.3(18) . .
C76C C77C C59C 109.5(12) . .
C78C C77C C59C 119.1(17) . .
C62C C78C C77C 117.7(18) . .
C62C C78C C79C 119.9(19) . .
C77C C78C C79C 111.3(17) . .
C78C C79C C80C 125.6(17) . .
C78C C79C C65C 117.8(17) . .
C80C C79C C65C 108.8(12) . .
C81C C80C C79C 120(2) . .
C81C C80C C67C 121.2(19) . .
C79C C80C C67C 107.0(12) . .
C80C C81C C76C 117(2) . .
C80C C81C C82C 116.1(19) . .
C76C C81C C82C 118.9(17) . .
C69C C82C C73C 118.5(18) . .
C69C C82C C81C 119.6(17) . .
C73C C82C C81C 117.3(17) . .
S2 C1S S2 179.997(2) 3_666 .
S2 C1S S1 124.5(6) 3_666 .
S2 C1S S1 55.5(6) . .
S2 C1S S1 55.5(6) 3_666 3_666
S2 C1S S1 124.5(6) . 3_666
S1 C1S S1 179.995(2) . 3_666
S4 C2S S3 174(3) . .
S5 C3S S6 167(2) . .
C6T C1T C2T 119.0(15) . .
C6T C1T Cl2T 120(2) . .
C2T C1T Cl2T 121(2) . .
C1T C2T C3T 120.7(15) . .
C1T C2T H2T 119.7 . .
C3T C2T H2T 119.7 . .
C4T C3T C2T 119.9(17) . .
C4T C3T H3T 120.0 . .
C2T C3T H3T 120.0 . .
C3T C4T C5T 119.4(17) . .
C3T C4T Cl1T 124(2) . .
C5T C4T Cl1T 116(2) . .
C4T C5T C6T 119.4(16) . .
C4T C5T H5T 120.3 . .
C6T C5T H5T 120.3 . .
C1T C6T C5T 121.5(16) . .
C1T C6T H6T 119.2 . .
C5T C6T H6T 119.2 . .

loop_
_geom_bond_atom_site_label_1
_geom_bond_atom_site_label_2
_geom_bond_distance
_geom_bond_site_symmetry_2
C1 C2A 1.488(9) .
C1 C1A 1.488(9) .
C1 C3 1.499(18) .
C1 C2 1.540(18) .
C2 C6 1.513(18) .
C2 C7 1.54(2) .
C2 H11 0.9800 .
C3 C5 1.504(18) .
C3 C4 1.515(17) .
C3 H12 0.9800 .
C4 C8 1.536(18) .
C4 H17 0.9700 .
C4 H18 0.9700 .
C5 C9 1.575(18) .
C5 H19 0.9700 .
C5 H20 0.9700 .
C6 C8 1.544(17) .
C6 H21 0.9700 .
C6 H22 0.9700 .
C7 C9 1.50(2) .
C7 H23 0.9700 .
C7 H24 0.9700 .
C8 C10 1.503(18) .
C8 H13 0.9800 .
C9 C10 1.555(17) .
C9 H14 0.9800 .
C10 H7 0.9700 .
C10 H8 0.9700 .
C1A C6B 1.437(18) .
C1A C10A 1.442(17) .
C1A C3A 1.505(15) .
C1A C7B 1.585(15) .
C2A C6A 1.437(19) .
C2A C10B 1.442(17) .
C2A C3B 1.505(15) .
C2A C7A 1.585(15) .
C3A C11C 1.296(19) .
C3A C1C 1.442(17) .
C3A C4A 1.492(19) .
C3A C12A 1.496(14) .
C3A C9C 1.540(19) .
C4A C15A 1.434(19) .
C4A C5A 1.460(16) .
C5A C18A 1.440(15) .
C5A C6A 1.443(17) .
C6A C20A 1.390(14) .
C7A C8A 1.449(14) .
C7A C22A 1.460(14) .
C8A C9A 1.452(19) .
C8A C24A 1.490(14) .
C9A C27A 1.34(2) .
C9A C10A 1.540(19) .
C10A C11A 1.296(19) .
C11A C12A 1.398(17) .
C11A C29A 1.46(2) .
C12A C13A 1.382(16) .
C12A C6B 1.390(14) .
C12A C19B 1.446(14) .
C12A C21B 1.488(17) .
C13A C31A 1.389(19) .
C13A C14A 1.435(19) .
C14A C15A 1.425(15) .
C14A C34A 1.473(13) .
C15A C16A 1.449(14) .
C16A C17A 1.369(16) .
C16A C35A 1.437(13) .
C17A C38A 1.386(18) .
C17A C18A 1.475(17) .
C18A C19A 1.401(15) .
C19A C20A 1.446(14) .
C19A C40A 1.483(19) .
C20A C13B 1.382(16) .
C20A C11B 1.398(17) .
C20A C21A 1.488(17) .
C20A C3B 1.496(14) .
C21A C22A 1.28(2) .
C21A C42A 1.466(19) .
C22A C23A 1.468(15) .
C23A C44A 1.389(18) .
C23A C24A 1.422(14) .
C24A C25A 1.400(17) .
C25A C26A 1.228(17) .
C25A C46A 1.499(16) .
C26A C49A 1.488(14) .
C26A C27A 1.497(15) .
C27A C28A 1.429(15) .
C28A C29A 1.39(2) .
C28A C50A 1.478(15) .
C29A C30A 1.433(19) .
C30A C52A 1.416(15) .
C30A C31A 1.435(16) .
C31A C32A 1.448(15) .
C32A C33A 1.447(19) .
C32A C53A 1.455(15) .
C33A C34A 1.37(2) .
C33A C56A 1.50(2) .
C34A C35A 1.447(16) .
C35A C36A 1.411(16) .
C36A C37A 1.304(18) .
C36A C57A 1.589(18) .
C37A C38A 1.481(14) .
C37A C60A 1.507(15) .
C38A C39A 1.472(15) .
C39A C40A 1.29(2) .
C39A C61A 1.467(15) .
C40A C41A 1.49(2) .
C41A C63A 1.438(15) .
C41A C42A 1.448(15) .
C42A C43A 1.447(15) .
C43A C64A 1.462(15) .
C43A C44A 1.506(19) .
C44A C45A 1.42(2) .
C45A C66A 1.424(17) .
C45A C46A 1.55(2) .
C46A C47A 1.388(16) .
C47A C48A 1.446(14) .
C47A C68A 1.501(14) .
C48A C49A 1.233(18) .
C48A C70A 1.483(15) .
C49A C50A 1.459(15) .
C50A C51A 1.314(19) .
C51A C71A 1.498(19) .
C51A C52A 1.50(2) .
C52A C53A 1.413(16) .
C53A C54A 1.310(18) .
C54A C55A 1.451(15) .
C54A C72A 1.480(16) .
C55A C56A 1.436(19) .
C55A C74A 1.500(15) .
C56A C57A 1.647(19) .
C57A C58A 1.278(18) .
C58A C75A 1.468(14) .
C58A C59A 1.499(15) .
C59A C60A 1.190(18) .
C59A C77A 1.537(16) .
C60A C61A 1.453(15) .
C61A C62A 1.45(2) .
C62A C78A 1.398(19) .
C62A C63A 1.431(19) .
C63A C64A 1.446(16) .
C64A C65A 1.317(19) .
C65A C66A 1.467(15) .
C65A C79A 1.484(15) .
C66A C67A 1.501(14) .
C67A C68A 1.088(17) .
C67A C80A 1.519(15) .
C68A C69A 1.496(14) .
C69A C82A 1.40(2) .
C69A C70A 1.454(14) .
C70A C71A 1.38(2) .
C71A C72A 1.43(2) .
C72A C73A 1.461(15) .
C73A C82A 1.41(2) .
C73A C74A 1.438(15) .
C74A C75A 1.26(2) .
C75A C76A 1.500(15) .
C76A C77A 1.415(15) .
C76A C81A 1.45(2) .
C77A C78A 1.43(2) .
C78A C79A 1.44(2) .
C79A C80A 1.472(15) .
C80A C81A 1.363(18) .
C81A C82A 1.45(2) .
C3B C4B 1.492(19) .
C4B C15B 1.43(2) .
C4B C5B 1.460(16) .
C5B C18B 1.440(15) .
C5B C6B 1.443(17) .
C7B C8B 1.449(14) .
C7B C22B 1.460(14) .
C8B C9B 1.452(19) .
C8B C24B 1.490(14) .
C9B C27B 1.34(2) .
C9B C10B 1.540(19) .
C10B C11B 1.296(19) .
C11B C29B 1.46(2) .
C13B C31B 1.389(19) .
C13B C14B 1.435(19) .
C14B C15B 1.425(15) .
C14B C34B 1.473(13) .
C15B C16B 1.449(14) .
C16B C17B 1.369(16) .
C16B C35B 1.437(14) .
C17B C38B 1.386(18) .
C17B C18B 1.475(17) .
C18B C19B 1.401(15) .
C19B C40B 1.483(19) .
C21B C22B 1.28(2) .
C21B C42B 1.466(19) .
C22B C23B 1.468(15) .
C23B C44B 1.389(18) .
C23B C24B 1.422(14) .
C24B C25B 1.400(17) .
C25B C26B 1.228(17) .
C25B C46B 1.499(16) .
C26B C49B 1.488(14) .
C26B C27B 1.497(15) .
C27B C28B 1.429(15) .
C28B C29B 1.39(2) .
C28B C50B 1.478(15) .
C29B C30B 1.433(19) .
C30B C52B 1.416(15) .
C30B C31B 1.435(16) .
C31B C32B 1.448(15) .
C32B C33B 1.447(19) .
C32B C53B 1.455(15) .
C33B C34B 1.37(2) .
C33B C56B 1.496(19) .
C34B C35B 1.447(16) .
C35B C36B 1.411(15) .
C36B C37B 1.304(18) .
C36B C57B 1.589(18) .
C37B C38B 1.481(15) .
C37B C60B 1.507(15) .
C38B C39B 1.472(15) .
C39B C40B 1.29(2) .
C39B C61B 1.467(15) .
C40B C41B 1.49(2) .
C41B C63B 1.438(15) .
C41B C42B 1.448(15) .
C42B C43B 1.447(15) .
C43B C64B 1.462(15) .
C43B C44B 1.506(19) .
C44B C45B 1.42(2) .
C45B C66B 1.424(17) .
C45B C46B 1.55(2) .
C46B C47B 1.388(16) .
C47B C48B 1.446(14) .
C47B C68B 1.501(14) .
C48B C49B 1.234(18) .
C48B C70B 1.483(15) .
C49B C50B 1.459(15) .
C50B C51B 1.314(19) .
C51B C71B 1.498(19) .
C51B C52B 1.50(2) .
C52B C53B 1.413(16) .
C53B C54B 1.310(18) .
C54B C55B 1.451(15) .
C54B C72B 1.480(16) .
C55B C56B 1.436(19) .
C55B C74B 1.500(15) .
C56B C57B 1.647(19) .
C57B C58B 1.278(18) .
C58B C75B 1.468(14) .
C58B C59B 1.499(15) .
C59B C60B 1.190(18) .
C59B C77B 1.537(15) .
C60B C61B 1.453(15) .
C61B C62B 1.45(2) .
C62B C78B 1.40(2) .
C62B C63B 1.431(19) .
C63B C64B 1.446(16) .
C64B C65B 1.317(19) .
C65B C66B 1.467(15) .
C65B C79B 1.484(16) .
C66B C67B 1.501(14) .
C67B C68B 1.088(17) .
C67B C80B 1.519(15) .
C68B C69B 1.496(14) .
C69B C82B 1.40(2) .
C69B C70B 1.453(14) .
C70B C71B 1.38(2) .
C71B C72B 1.43(2) .
C72B C73B 1.461(15) .
C73B C82B 1.41(2) .
C73B C74B 1.438(15) .
C74B C75B 1.26(2) .
C75B C76B 1.500(15) .
C76B C77B 1.415(15) .
C76B C81B 1.45(2) .
C77B C78B 1.43(2) .
C78B C79B 1.44(2) .
C79B C80B 1.472(15) .
C80B C81B 1.363(18) .
C81B C82B 1.45(2) .
C11 C1C 1.488(9) .
C11 C2C 1.488(9) .
C11 C13 1.55(4) .
C11 C12 1.60(4) .
C12 C14 1.48(4) .
C12 C15 1.65(5) .
C12 H33 0.9800 .
C13 C16 1.48(5) .
C13 C17 1.65(4) .
C13 H34 0.9800 .
C14 C18 1.69(4) .
C14 H25 0.9700 .
C14 H26 0.9700 .
C15 C19 1.41(5) .
C15 H27 0.9700 .
C15 H28 0.9700 .
C16 C19 1.58(5) .
C16 H29 0.9700 .
C16 H30 0.9700 .
C17 C18 1.39(4) .
C17 H31 0.9700 .
C17 H32 0.9700 .
C18 C20 1.47(5) .
C18 H15 0.9800 .
C19 C20 1.60(4) .
C19 H16 0.9800 .
C20 H9 0.9700 .
C20 H10 0.9700 .
C1C C3C 1.505(15) .
C2C C6C 1.437(18) .
C2C C7C 1.585(15) .
C3C C4C 1.492(19) .
C3C C12C 1.496(14) .
C4C C15C 1.43(2) .
C4C C5C 1.460(16) .
C5C C18C 1.440(15) .
C5C C6C 1.443(17) .
C6C C20C 1.390(14) .
C7C C8C 1.449(14) .
C7C C22C 1.460(14) .
C8C C9C 1.452(19) .
C8C C24C 1.490(14) .
C9C C27C 1.34(2) .
C11C C12C 1.398(17) .
C11C C29C 1.46(2) .
C12C C13C 1.382(16) .
C13C C31C 1.389(19) .
C13C C14C 1.435(19) .
C14C C15C 1.425(15) .
C14C C34C 1.473(13) .
C15C C16C 1.449(14) .
C16C C17C 1.369(16) .
C16C C35C 1.437(13) .
C17C C38C 1.386(18) .
C17C C18C 1.475(17) .
C18C C19C 1.401(15) .
C19C C20C 1.446(14) .
C19C C40C 1.483(19) .
C20C C21C 1.488(17) .
C21C C22C 1.28(2) .
C21C C42C 1.466(19) .
C22C C23C 1.468(15) .
C23C C44C 1.389(18) .
C23C C24C 1.422(14) .
C24C C25C 1.400(17) .
C25C C26C 1.228(17) .
C25C C46C 1.499(16) .
C26C C49C 1.488(14) .
C26C C27C 1.497(15) .
C27C C28C 1.429(15) .
C28C C29C 1.39(2) .
C28C C50C 1.478(15) .
C29C C30C 1.433(19) .
C30C C52C 1.416(15) .
C30C C31C 1.435(16) .
C31C C32C 1.448(15) .
C32C C33C 1.447(19) .
C32C C53C 1.455(15) .
C33C C34C 1.37(2) .
C33C C56C 1.50(2) .
C34C C35C 1.447(16) .
C35C C36C 1.411(16) .
C36C C37C 1.304(18) .
C36C C57C 1.589(18) .
C37C C38C 1.481(14) .
C37C C60C 1.507(15) .
C38C C39C 1.472(15) .
C39C C40C 1.29(2) .
C39C C61C 1.467(15) .
C40C C41C 1.49(2) .
C41C C63C 1.438(15) .
C41C C42C 1.448(15) .
C42C C43C 1.447(15) .
C43C C64C 1.462(15) .
C43C C44C 1.506(19) .
C44C C45C 1.42(2) .
C45C C66C 1.424(17) .
C45C C46C 1.55(2) .
C46C C47C 1.388(16) .
C47C C48C 1.446(14) .
C47C C68C 1.501(14) .
C48C C49C 1.234(18) .
C48C C70C 1.483(15) .
C49C C50C 1.459(15) .
C50C C51C 1.314(19) .
C51C C71C 1.498(19) .
C51C C52C 1.50(2) .
C52C C53C 1.413(16) .
C53C C54C 1.310(18) .
C54C C55C 1.451(15) .
C54C C72C 1.480(16) .
C55C C56C 1.436(19) .
C55C C74C 1.500(15) .
C56C C57C 1.647(19) .
C57C C58C 1.278(18) .
C58C C75C 1.468(14) .
C58C C59C 1.499(15) .
C59C C60C 1.190(18) .
C59C C77C 1.537(16) .
C60C C61C 1.453(15) .
C61C C62C 1.45(2) .
C62C C78C 1.398(19) .
C62C C63C 1.431(19) .
C63C C64C 1.446(16) .
C64C C65C 1.317(19) .
C65C C66C 1.467(15) .
C65C C79C 1.484(16) .
C66C C67C 1.501(14) .
C67C C68C 1.088(17) .
C67C C80C 1.519(15) .
C68C C69C 1.496(14) .
C69C C82C 1.40(2) .
C69C C70C 1.453(14) .
C70C C71C 1.38(2) .
C71C C72C 1.43(2) .
C72C C73C 1.461(15) .
C73C C82C 1.41(2) .
C73C C74C 1.438(15) .
C74C C75C 1.26(2) .
C75C C76C 1.500(15) .
C76C C77C 1.415(15) .
C76C C81C 1.45(2) .
C77C C78C 1.43(2) .
C78C C79C 1.44(2) .
C79C C80C 1.472(15) .
C80C C81C 1.363(18) .
C81C C82C 1.45(2) .
C1S S2 1.567(7) 3_666
C1S S2 1.567(7) .
C1S S1 1.652(12) .
C1S S1 1.652(13) 3_666
C2S S4 1.46(4) .
C2S S3 1.64(4) .
C3S S5 1.62(3) .
C3S S6 1.64(3) .
C1T C6T 1.38(3) .
C1T C2T 1.41(3) .
C1T Cl2T 1.42(3) .
C2T C3T 1.42(3) .
C2T H2T 0.9300 .
C3T C4T 1.41(3) .
C3T H3T 0.9300 .
C4T C5T 1.42(3) .
C4T Cl1T 1.62(3) .
C5T C6T 1.42(3) .
C5T H5T 0.9300 .
C6T H6T 0.9300 .
